data_4305680
loop_
_publ_author_name
'Philip W. Miller'
'Mark Nieuwenhuyzen'
'Jonathan P. H. Charmant'
'Stuart L. James'

_publ_section_title
;
The Cyclic "Silver-Diphos" Motif [Ag2(\m-diphosphine)2]2+ as a Synthon
for Building up Larger Structures
;
_journal_name_full 'Inorganic Chemistry'
_journal_page_first 8367
_journal_page_last 8379
_journal_paper_doi 10.1021/ic800664f
_journal_volume 47
_journal_year 2008
_chemical_formula_moiety 'C124 H92 Ag4 F12 O12 P8 S4 Sn, C H3 N O2, 4(C H Cl3)'
_chemical_formula_sum 'C129 H99 Ag4 Cl12 F12 N O14 P8 S4 Sn'
_chemical_formula_weight 3466.66
_space_group_IT_number 14
_symmetry_cell_setting monoclinic
_symmetry_space_group_name_Hall '-P 2ybc'
_symmetry_space_group_name_H-M 'P 1 21/c 1'
_atom_sites_solution_hydrogens geom
_atom_sites_solution_primary direct
_atom_sites_solution_secondary difmap
_audit_creation_method SHELXL-97
_cell_angle_alpha 90.00
_cell_angle_beta 92.920(3)
_cell_angle_gamma 90.00
_cell_formula_units_Z 4
_cell_length_a 21.3377(10)
_cell_length_b 20.4212(12)
_cell_length_c 32.4782(15)
_cell_measurement_reflns_used 18246
_cell_measurement_temperature 100(2)
_cell_measurement_theta_max 70.04
_cell_measurement_theta_min 2.56
_cell_volume 14133.7(12)
_computing_cell_refinement 'SAINT v6.22 (Bruker, 2001)'
_computing_data_collection 'SMART v5.625 (Bruker, 2001)'
_computing_data_reduction 'SAINT v6.22 (Bruker, 2001)'
_computing_molecular_graphics 'XSHELL v4.02 (Bruker, 2000)'
_computing_publication_material 'SHELXTL v6.10 (Bruker, 2001)'
_computing_structure_refinement 'SHELXL-97 (Sheldrick, 1997)'
_computing_structure_solution 'SHELXS-97 (Sheldrick, 1990)'
_diffrn_ambient_temperature 100(2)
_diffrn_detector 'CCD plate'
_diffrn_detector_area_resol_mean 5.602
_diffrn_detector_type 'Bruker-AXS SMART 6000'
_diffrn_measured_fraction_theta_full 0.938
_diffrn_measured_fraction_theta_max 0.938
_diffrn_measurement_details 'frames, 0.3\% width'
_diffrn_measurement_device 'three-circle diffractometer'
_diffrn_measurement_device_type 'Bruker-AXS D8'
_diffrn_measurement_method '\w scans'
_diffrn_measurement_specimen_support 'glass fibre'
_diffrn_radiation_collimation 'Osmic CMF12-38Cu6 (blue) mirror optics'
_diffrn_radiation_monochromator 'Osmic CMF12-38Cu6 (blue) mirror optics'
_diffrn_radiation_probe x-ray
_diffrn_radiation_type 'Cu K\a'
_diffrn_radiation_wavelength 1.5418
_diffrn_reflns_av_R_equivalents 0.0609
_diffrn_reflns_av_sigmaI/netI 0.0521
_diffrn_reflns_limit_h_max 24
_diffrn_reflns_limit_h_min -25
_diffrn_reflns_limit_k_max 23
_diffrn_reflns_limit_k_min -22
_diffrn_reflns_limit_l_max 38
_diffrn_reflns_limit_l_min -36
_diffrn_reflns_number 108137
_diffrn_reflns_theta_full 70.15
_diffrn_reflns_theta_max 70.15
_diffrn_reflns_theta_min 2.07
_diffrn_source rotating-anode
_diffrn_source_current 120
_diffrn_source_power 4.8
_diffrn_source_size '3 x 0.3mm'
_diffrn_source_target Cu
_diffrn_source_type 'MAC Science M18XCE'
_diffrn_source_voltage 40
_diffrn_standards_decay_% 0
_exptl_absorpt_coefficient_mu 9.885
_exptl_absorpt_correction_T_max 1.000
_exptl_absorpt_correction_T_min 0.457
_exptl_absorpt_correction_type multi-scan
_exptl_absorpt_process_details 'SADABS (Sheldrick, 2002)'
_exptl_crystal_colour colourless
_exptl_crystal_density_diffrn 1.629
_exptl_crystal_density_method none
_exptl_crystal_description block
_exptl_crystal_F_000 6904
_exptl_crystal_size_max 0.25
_exptl_crystal_size_mid 0.20
_exptl_crystal_size_min 0.10
_refine_diff_density_max 2.319
_refine_diff_density_min -1.275
_refine_diff_density_rms 0.152
_refine_ls_extinction_method none
_refine_ls_goodness_of_fit_ref 1.048
_refine_ls_hydrogen_treatment constr
_refine_ls_matrix_type full
_refine_ls_number_parameters 1595
_refine_ls_number_reflns 25179
_refine_ls_number_restraints 0
_refine_ls_restrained_S_all 1.048
_refine_ls_R_factor_all 0.0851
_refine_ls_R_factor_gt 0.0661
_refine_ls_shift/su_max 0.002
_refine_ls_shift/su_mean 0.000
_refine_ls_structure_factor_coef Fsqd
_refine_ls_weighting_details 'calc w=1/[\s^2^(Fo^2^)+(0.1360P)^2^] where P=(Fo^2^+2Fc^2^)/3'
_refine_ls_weighting_scheme calc
_refine_ls_wR_factor_gt 0.1854
_refine_ls_wR_factor_ref 0.1981
_reflns_number_gt 18668
_reflns_number_total 25179
_reflns_threshold_expression >2\s(I)
_cod_data_source_file ic800664f-file002_2.cif
_cod_data_source_block pm2_505s
_cod_depositor_comments
;
The following automatic conversions were performed:
'_symmetry_cell_setting' value 'Monoclinic' changed to 'monoclinic'
according to '/home/saulius/struct/CIF-dictionaries/cif_core.dic'
dictionary named 'cif_core.dic' version 2.4.1 from
2010-06-29.

'_diffrn_radiation_probe' value 'X-ray' changed to 'x-ray'
according to '/home/saulius/struct/CIF-dictionaries/cif_core.dic'
dictionary named 'cif_core.dic' version 2.4.1 from 2010-06-29.

Automatic conversion script
Id: cif_fix_enum 1527 2010-12-29 10:47:43Z saulius 
;
_cod_original_sg_symbol_H-M 'P 21/c'
_cod_database_code 4305680

loop_
_symmetry_equiv_pos_as_xyz
'x, y, z'
'-x, y+1/2, -z+1/2'
'-x, -y, -z'
'x, -y-1/2, z-1/2'

loop_
_atom_site_label
_atom_site_type_symbol
_atom_site_fract_x
_atom_site_fract_y
_atom_site_fract_z
_atom_site_U_iso_or_equiv
_atom_site_adp_type
_atom_site_occupancy
_atom_site_symmetry_multiplicity
_atom_site_calc_flag
_atom_site_refinement_flags
_atom_site_disorder_assembly
_atom_site_disorder_group
C1 C 0.1695(3) 0.9792(3) 0.72378(17) 0.0265(12) Uani 1 1 d . . .
C2 C 0.1711(3) 1.0061(3) 0.68421(19) 0.0286(13) Uani 1 1 d . . .
H2 H 0.2044 1.0346 0.6777 0.034 Uiso 1 1 calc R . .
C3 C 0.1240(3) 0.9913(3) 0.65436(19) 0.0292(13) Uani 1 1 d . . .
C4 C 0.0749(3) 0.9508(3) 0.6646(2) 0.0331(14) Uani 1 1 d . . .
H4 H 0.0431 0.9396 0.6443 0.040 Uiso 1 1 calc R . .
C5 C 0.0720(3) 0.9263(3) 0.7047(2) 0.0320(14) Uani 1 1 d . . .
C6 C 0.1191(3) 0.9412(3) 0.73348(19) 0.0274(12) Uani 1 1 d . . .
H6 H 0.1169 0.9249 0.7608 0.033 Uiso 1 1 calc R . .
C7 C 0.2629(3) 1.0605(3) 0.80757(18) 0.0282(12) Uani 1 1 d . . .
C8 C 0.3000(3) 1.1147(3) 0.7998(2) 0.0331(14) Uani 1 1 d . . .
H8 H 0.3149 1.1208 0.7730 0.040 Uiso 1 1 calc R . .
C9 C 0.3156(3) 1.1599(3) 0.8305(2) 0.0352(14) Uani 1 1 d . . .
C10 C 0.2940(3) 1.1514(3) 0.8702(2) 0.0369(15) Uani 1 1 d . . .
H10 H 0.3052 1.1816 0.8916 0.044 Uiso 1 1 calc R . .
C11 C 0.2559(3) 1.0980(3) 0.87782(19) 0.0320(13) Uani 1 1 d . . .
C12 C 0.2407(3) 1.0534(3) 0.84686(19) 0.0323(14) Uani 1 1 d . . .
H12 H 0.2145 1.0172 0.8525 0.039 Uiso 1 1 calc R . .
C13 C 0.2503(3) 0.8956(3) 0.80130(19) 0.0291(13) Uani 1 1 d . . .
C14 C 0.2160(3) 0.8406(3) 0.78765(19) 0.0299(13) Uani 1 1 d . . .
H14 H 0.1989 0.8393 0.7601 0.036 Uiso 1 1 calc R . .
C15 C 0.2065(3) 0.7872(3) 0.8140(2) 0.0344(14) Uani 1 1 d . . .
C16 C 0.2331(3) 0.7903(3) 0.8542(2) 0.0362(15) Uani 1 1 d . . .
H16 H 0.2266 0.7552 0.8726 0.043 Uiso 1 1 calc R . .
C17 C 0.2679(3) 0.8423(3) 0.8674(2) 0.0341(14) Uani 1 1 d . . .
C18 C 0.2760(3) 0.8956(3) 0.8414(2) 0.0326(14) Uani 1 1 d . . .
H18 H 0.2996 0.9323 0.8512 0.039 Uiso 1 1 calc R . .
C19 C 0.3295(3) 0.9920(3) 0.72480(18) 0.0257(12) Uani 1 1 d . . .
C20 C 0.3843(3) 1.0222(3) 0.74003(18) 0.0265(12) Uani 1 1 d . . .
H20 H 0.3896 1.0316 0.7686 0.032 Uiso 1 1 calc R . .
C21 C 0.4311(3) 1.0387(3) 0.71399(18) 0.0272(12) Uani 1 1 d . . .
C22 C 0.4244(3) 1.0247(3) 0.67231(19) 0.0303(13) Uani 1 1 d . . .
H22 H 0.4563 1.0368 0.6545 0.036 Uiso 1 1 calc R . .
C23 C 0.3711(3) 0.9929(3) 0.6567(2) 0.0331(14) Uani 1 1 d . . .
C24 C 0.3239(3) 0.9760(3) 0.68360(19) 0.0285(13) Uani 1 1 d . . .
H24 H 0.2876 0.9532 0.6732 0.034 Uiso 1 1 calc R . .
C25 C 0.1156(3) 1.1075(3) 0.6028(2) 0.0347(14) Uani 1 1 d . . .
C26 C 0.0955(3) 1.1393(4) 0.6374(2) 0.0440(17) Uani 1 1 d . . .
H26 H 0.0887 1.1153 0.6618 0.053 Uiso 1 1 calc R . .
C27 C 0.0851(4) 1.2063(4) 0.6363(3) 0.059(2) Uani 1 1 d . . .
H27 H 0.0710 1.2282 0.6600 0.071 Uiso 1 1 calc R . .
C28 C 0.0953(5) 1.2408(4) 0.6011(3) 0.067(3) Uani 1 1 d . . .
H28 H 0.0891 1.2869 0.6008 0.081 Uiso 1 1 calc R . .
C29 C 0.1138(5) 1.2107(5) 0.5668(3) 0.067(3) Uani 1 1 d . . .
H29 H 0.1188 1.2350 0.5423 0.080 Uiso 1 1 calc R . .
C30 C 0.1254(4) 1.1441(4) 0.5678(2) 0.0480(19) Uani 1 1 d . . .
H30 H 0.1403 1.1230 0.5442 0.058 Uiso 1 1 calc R . .
C31 C 0.0788(3) 0.9799(3) 0.5694(2) 0.0341(14) Uani 1 1 d . . .
C32 C 0.0158(3) 0.9941(4) 0.5696(2) 0.0452(17) Uani 1 1 d . . .
H32 H 0.0018 1.0287 0.5864 0.054 Uiso 1 1 calc R . .
C33 C -0.0277(3) 0.9579(4) 0.5452(2) 0.0503(19) Uani 1 1 d . . .
H33 H -0.0711 0.9682 0.5451 0.060 Uiso 1 1 calc R . .
C34 C -0.0072(4) 0.9080(5) 0.5217(2) 0.059(2) Uani 1 1 d . . .
H34 H -0.0367 0.8823 0.5058 0.071 Uiso 1 1 calc R . .
C35 C 0.0565(4) 0.8940(5) 0.5206(3) 0.064(2) Uani 1 1 d . . .
H35 H 0.0706 0.8598 0.5035 0.077 Uiso 1 1 calc R . .
C36 C 0.0982(4) 0.9296(4) 0.5440(2) 0.0489(18) Uani 1 1 d . . .
H36 H 0.1417 0.9201 0.5432 0.059 Uiso 1 1 calc R . .
C37 C -0.0318(3) 0.9050(4) 0.7589(2) 0.0413(16) Uani 1 1 d . . .
C38 C -0.0726(4) 0.8643(4) 0.7791(3) 0.053(2) Uani 1 1 d . . .
H38 H -0.0768 0.8195 0.7716 0.064 Uiso 1 1 calc R . .
C39 C -0.1072(4) 0.8906(5) 0.8106(3) 0.072(3) Uani 1 1 d . . .
H39 H -0.1366 0.8639 0.8239 0.086 Uiso 1 1 calc R . .
C40 C -0.0991(4) 0.9549(5) 0.8225(3) 0.066(3) Uani 1 1 d . . .
H40 H -0.1210 0.9716 0.8449 0.079 Uiso 1 1 calc R . .
C41 C -0.0590(4) 0.9950(5) 0.8020(3) 0.060(2) Uani 1 1 d . . .
H41 H -0.0548 1.0398 0.8095 0.072 Uiso 1 1 calc R . .
C42 C -0.0254(3) 0.9702(4) 0.7708(3) 0.0501(19) Uani 1 1 d . . .
H42 H 0.0027 0.9979 0.7571 0.060 Uiso 1 1 calc R . .
C43 C -0.0402(3) 0.8572(4) 0.6751(2) 0.0464(19) Uani 1 1 d . . .
C44 C -0.0769(3) 0.9095(5) 0.6624(3) 0.055(2) Uani 1 1 d . . .
H44 H -0.0740 0.9496 0.6772 0.067 Uiso 1 1 calc R . .
C45 C -0.1182(4) 0.9043(6) 0.6281(3) 0.070(3) Uani 1 1 d . . .
H45 H -0.1444 0.9399 0.6194 0.084 Uiso 1 1 calc R . .
C46 C -0.1199(5) 0.8450(5) 0.6068(4) 0.086(4) Uani 1 1 d . . .
H46 H -0.1473 0.8404 0.5830 0.103 Uiso 1 1 calc R . .
C47 C -0.0826(6) 0.7931(6) 0.6195(4) 0.094(4) Uani 1 1 d . . .
H47 H -0.0846 0.7529 0.6048 0.113 Uiso 1 1 calc R . .
C48 C -0.0415(5) 0.8002(5) 0.6543(3) 0.074(3) Uani 1 1 d . . .
H48 H -0.0150 0.7650 0.6632 0.089 Uiso 1 1 calc R . .
C49 C 0.2508(4) 1.1454(4) 0.9616(2) 0.0475(18) Uani 1 1 d . . .
C50 C 0.2163(4) 1.2019(5) 0.9602(3) 0.061(2) Uani 1 1 d . . .
H50 H 0.1795 1.2049 0.9426 0.073 Uiso 1 1 calc R . .
C51 C 0.2354(4) 1.2555(5) 0.9847(3) 0.058(2) Uani 1 1 d . . .
H51 H 0.2096 1.2934 0.9851 0.070 Uiso 1 1 calc R . .
C52 C 0.2884(6) 1.2540(6) 1.0073(4) 0.099(4) Uani 1 1 d . . .
H52 H 0.3022 1.2920 1.0221 0.118 Uiso 1 1 calc R . .
C53 C 0.3237(10) 1.1979(9) 1.0096(9) 0.237(16) Uani 1 1 d . . .
H53 H 0.3604 1.1960 1.0274 0.284 Uiso 1 1 calc R . .
C54 C 0.3051(7) 1.1423(7) 0.9850(5) 0.151(8) Uani 1 1 d . . .
H54 H 0.3304 1.1040 0.9852 0.181 Uiso 1 1 calc R . .
C55 C 0.1457(4) 1.0728(4) 0.9222(2) 0.0465(18) Uani 1 1 d . . .
C56 C 0.1123(4) 1.1081(4) 0.8916(2) 0.0494(18) Uani 1 1 d . . .
H56 H 0.1341 1.1370 0.8744 0.059 Uiso 1 1 calc R . .
C57 C 0.0480(4) 1.1018(5) 0.8859(3) 0.063(2) Uani 1 1 d . . .
H57 H 0.0266 1.1263 0.8647 0.076 Uiso 1 1 calc R . .
C58 C 0.0146(5) 1.0614(6) 0.9098(4) 0.080(3) Uani 1 1 d . . .
H58 H -0.0295 1.0570 0.9054 0.096 Uiso 1 1 calc R . .
C59 C 0.0471(5) 1.0265(6) 0.9412(4) 0.090(4) Uani 1 1 d . . .
H59 H 0.0245 0.9988 0.9587 0.108 Uiso 1 1 calc R . .
C60 C 0.1124(5) 1.0318(5) 0.9474(3) 0.073(3) Uani 1 1 d . . .
H60 H 0.1338 1.0075 0.9688 0.088 Uiso 1 1 calc R . .
C61 C 0.3191(3) 1.2941(4) 0.8017(3) 0.0502(19) Uani 1 1 d . . .
C62 C 0.2547(4) 1.2911(5) 0.8065(3) 0.064(2) Uani 1 1 d . . .
H62 H 0.2367 1.2535 0.8185 0.077 Uiso 1 1 calc R . .
C63 C 0.2168(5) 1.3437(6) 0.7937(4) 0.086(3) Uani 1 1 d . . .
H63 H 0.1731 1.3424 0.7978 0.103 Uiso 1 1 calc R . .
C64 C 0.2427(5) 1.3988(5) 0.7746(4) 0.084(3) Uani 1 1 d . . .
H64 H 0.2171 1.4344 0.7652 0.101 Uiso 1 1 calc R . .
C65 C 0.3068(5) 1.3991(5) 0.7701(4) 0.078(3) Uani 1 1 d . . .
H65 H 0.3255 1.4362 0.7580 0.094 Uiso 1 1 calc R . .
C66 C 0.3439(4) 1.3480(4) 0.7824(3) 0.064(2) Uani 1 1 d . . .
H66 H 0.3875 1.3492 0.7777 0.077 Uiso 1 1 calc R . .
C67 C 0.4078(4) 1.2486(4) 0.8664(3) 0.051(2) Uani 1 1 d . . .
C68 C 0.4507(5) 1.2018(6) 0.8835(3) 0.077(3) Uani 1 1 d . . .
H68 H 0.4588 1.1629 0.8686 0.092 Uiso 1 1 calc R . .
C69 C 0.4813(6) 1.2121(7) 0.9220(4) 0.094(4) Uani 1 1 d . . .
H69 H 0.5088 1.1802 0.9342 0.113 Uiso 1 1 calc R . .
C70 C 0.4699(6) 1.2710(7) 0.9417(4) 0.095(4) Uani 1 1 d . . .
H70 H 0.4909 1.2792 0.9677 0.115 Uiso 1 1 calc R . .
C71 C 0.4302(6) 1.3170(7) 0.9257(4) 0.104(5) Uani 1 1 d . . .
H71 H 0.4239 1.3570 0.9399 0.125 Uiso 1 1 calc R . .
C72 C 0.3978(5) 1.3041(6) 0.8865(4) 0.093(4) Uani 1 1 d . . .
H72 H 0.3690 1.3354 0.8750 0.112 Uiso 1 1 calc R . .
C73 C 0.2056(4) 0.6703(4) 0.7643(3) 0.0470(18) Uani 1 1 d . . .
C74 C 0.2698(4) 0.6805(4) 0.7603(3) 0.052(2) Uani 1 1 d . . .
H74 H 0.2894 0.7164 0.7745 0.062 Uiso 1 1 calc R . .
C75 C 0.3047(4) 0.6421(5) 0.7375(3) 0.066(3) Uani 1 1 d . . .
H75 H 0.3474 0.6528 0.7340 0.080 Uiso 1 1 calc R . .
C76 C 0.2799(4) 0.5883(5) 0.7195(3) 0.070(3) Uani 1 1 d . . .
H76 H 0.3054 0.5600 0.7042 0.083 Uiso 1 1 calc R . .
C77 C 0.2162(4) 0.5741(5) 0.7233(4) 0.081(3) Uani 1 1 d . . .
H77 H 0.1981 0.5366 0.7101 0.097 Uiso 1 1 calc R . .
C78 C 0.1790(4) 0.6151(5) 0.7468(3) 0.068(3) Uani 1 1 d . . .
H78 H 0.1362 0.6049 0.7504 0.081 Uiso 1 1 calc R . .
C79 C 0.1375(3) 0.6736(4) 0.8382(2) 0.0473(18) Uani 1 1 d . . .
C80 C 0.1778(4) 0.6258(5) 0.8530(3) 0.061(2) Uani 1 1 d . . .
H80 H 0.2147 0.6167 0.8389 0.073 Uiso 1 1 calc R . .
C81 C 0.1654(5) 0.5909(6) 0.8881(3) 0.084(4) Uani 1 1 d . . .
H81 H 0.1933 0.5574 0.8979 0.100 Uiso 1 1 calc R . .
C82 C 0.1127(5) 0.6049(7) 0.9085(3) 0.090(4) Uani 1 1 d . . .
H82 H 0.1048 0.5822 0.9332 0.109 Uiso 1 1 calc R . .
C83 C 0.0722(5) 0.6501(6) 0.8942(3) 0.080(3) Uani 1 1 d . . .
H83 H 0.0351 0.6583 0.9083 0.097 Uiso 1 1 calc R . .
C84 C 0.0841(4) 0.6864(5) 0.8576(3) 0.058(2) Uani 1 1 d . . .
H84 H 0.0554 0.7187 0.8472 0.070 Uiso 1 1 calc R . .
C85 C 0.3821(3) 0.8395(4) 0.9204(2) 0.0463(18) Uani 1 1 d . . .
C86 C 0.4143(4) 0.8325(4) 0.8837(3) 0.055(2) Uani 1 1 d . . .
H86 H 0.3913 0.8328 0.8579 0.066 Uiso 1 1 calc R . .
C87 C 0.4776(4) 0.8253(5) 0.8846(3) 0.071(3) Uani 1 1 d . . .
H87 H 0.4983 0.8213 0.8595 0.085 Uiso 1 1 calc R . .
C88 C 0.5126(5) 0.8239(7) 0.9221(4) 0.098(4) Uani 1 1 d . . .
H88 H 0.5569 0.8190 0.9229 0.118 Uiso 1 1 calc R . .
C89 C 0.4816(5) 0.8296(8) 0.9578(4) 0.110(5) Uani 1 1 d . . .
H89 H 0.5048 0.8267 0.9835 0.132 Uiso 1 1 calc R . .
C90 C 0.4165(4) 0.8397(7) 0.9575(3) 0.093(4) Uani 1 1 d . . .
H90 H 0.3965 0.8466 0.9826 0.112 Uiso 1 1 calc R . .
C91 C 0.2687(3) 0.7842(4) 0.9482(2) 0.0418(17) Uani 1 1 d . . .
C92 C 0.2943(5) 0.7227(4) 0.9437(2) 0.055(2) Uani 1 1 d . . .
H92 H 0.3304 0.7174 0.9281 0.066 Uiso 1 1 calc R . .
C93 C 0.2683(5) 0.6693(4) 0.9615(2) 0.060(2) Uani 1 1 d . . .
H93 H 0.2857 0.6270 0.9581 0.072 Uiso 1 1 calc R . .
C94 C 0.2151(4) 0.6780(5) 0.9849(3) 0.066(3) Uani 1 1 d . . .
H94 H 0.1959 0.6412 0.9969 0.080 Uiso 1 1 calc R . .
C95 C 0.1911(4) 0.7391(5) 0.9904(3) 0.068(3) Uani 1 1 d . . .
H95 H 0.1563 0.7448 1.0072 0.081 Uiso 1 1 calc R . .
C96 C 0.2176(4) 0.7932(5) 0.9715(3) 0.059(2) Uani 1 1 d . . .
H96 H 0.2004 0.8357 0.9748 0.071 Uiso 1 1 calc R . .
C97 C 0.5302(3) 1.0454(3) 0.7791(2) 0.0351(15) Uani 1 1 d . . .
C98 C 0.5342(3) 0.9778(4) 0.7791(2) 0.0415(17) Uani 1 1 d . . .
H98 H 0.5165 0.9530 0.7566 0.050 Uiso 1 1 calc R . .
C99 C 0.5650(4) 0.9469(5) 0.8129(3) 0.056(2) Uani 1 1 d . . .
H99 H 0.5676 0.9004 0.8135 0.067 Uiso 1 1 calc R . .
C100 C 0.5916(4) 0.9824(5) 0.8455(3) 0.065(2) Uani 1 1 d . . .
H100 H 0.6135 0.9609 0.8678 0.078 Uiso 1 1 calc R . .
C101 C 0.5858(4) 1.0494(5) 0.8449(3) 0.067(3) Uani 1 1 d . . .
H101 H 0.6030 1.0740 0.8676 0.081 Uiso 1 1 calc R . .
C102 C 0.5560(3) 1.0820(4) 0.8124(2) 0.0478(18) Uani 1 1 d . . .
H102 H 0.5529 1.1284 0.8126 0.057 Uiso 1 1 calc R . .
C103 C 0.5501(3) 1.0973(4) 0.6975(2) 0.0403(16) Uani 1 1 d . . .
C104 C 0.5876(4) 1.0440(5) 0.6887(3) 0.057(2) Uani 1 1 d . . .
H104 H 0.5835 1.0043 0.7035 0.068 Uiso 1 1 calc R . .
C105 C 0.6314(4) 1.0485(5) 0.6582(3) 0.062(2) Uani 1 1 d . . .
H105 H 0.6573 1.0122 0.6524 0.074 Uiso 1 1 calc R . .
C106 C 0.6365(4) 1.1048(5) 0.6372(3) 0.058(2) Uani 1 1 d . . .
H106 H 0.6661 1.1082 0.6165 0.070 Uiso 1 1 calc R . .
C107 C 0.5994(5) 1.1570(5) 0.6454(3) 0.070(3) Uani 1 1 d . . .
H107 H 0.6039 1.1965 0.6303 0.084 Uiso 1 1 calc R . .
C108 C 0.5551(4) 1.1538(4) 0.6753(2) 0.053(2) Uani 1 1 d . . .
H108 H 0.5287 1.1901 0.6801 0.063 Uiso 1 1 calc R . .
C109 C 0.4148(4) 1.0173(6) 0.5764(2) 0.068(3) Uani 1 1 d . . .
C110 C 0.4059(5) 1.0829(7) 0.5652(4) 0.098(4) Uani 1 1 d . . .
H110 H 0.3669 1.1037 0.5694 0.118 Uiso 1 1 calc R . .
C111 C 0.4541(7) 1.1179(10) 0.5477(4) 0.133(7) Uani 1 1 d . . .
H111 H 0.4481 1.1622 0.5396 0.160 Uiso 1 1 calc R . .
C112 C 0.5090(7) 1.0879(13) 0.5426(4) 0.138(8) Uani 1 1 d . . .
H112 H 0.5423 1.1121 0.5317 0.166 Uiso 1 1 calc R . .
C113 C 0.5184(8) 1.0242(12) 0.5523(7) 0.160(9) Uani 1 1 d . . .
H113 H 0.5573 1.0042 0.5467 0.192 Uiso 1 1 calc R . .
C114 C 0.4717(6) 0.9869(9) 0.5708(5) 0.134(7) Uani 1 1 d . . .
H114 H 0.4791 0.9428 0.5790 0.161 Uiso 1 1 calc R . .
C115 C 0.3633(4) 0.8875(5) 0.5973(3) 0.059(2) Uani 1 1 d . . .
C116 C 0.3337(5) 0.8575(5) 0.5629(3) 0.087(4) Uani 1 1 d . . .
H116 H 0.3128 0.8834 0.5422 0.104 Uiso 1 1 calc R . .
C117 C 0.3346(8) 0.7901(6) 0.5591(4) 0.116(6) Uani 1 1 d . . .
H117 H 0.3140 0.7696 0.5359 0.139 Uiso 1 1 calc R . .
C118 C 0.3661(8) 0.7521(7) 0.5897(5) 0.142(8) Uani 1 1 d . . .
H118 H 0.3674 0.7058 0.5870 0.170 Uiso 1 1 calc R . .
C119 C 0.3948(8) 0.7818(7) 0.6232(4) 0.128(7) Uani 1 1 d . . .
H119 H 0.4155 0.7560 0.6440 0.153 Uiso 1 1 calc R . .
C120 C 0.3939(5) 0.8501(5) 0.6270(3) 0.079(3) Uani 1 1 d . . .
H120 H 0.4144 0.8705 0.6503 0.095 Uiso 1 1 calc R . .
Ag1 Ag 0.24510(2) 1.00728(3) 0.584481(14) 0.03400(13) Uani 1 1 d . . .
Ag2 Ag 0.06796(2) 0.76988(2) 0.751165(15) 0.03610(13) Uani 1 1 d . . .
Ag3 Ag 0.27027(3) 0.96411(3) 0.945886(17) 0.05315(16) Uani 1 1 d . . .
Ag4 Ag 0.44238(2) 1.18845(3) 0.766845(16) 0.03986(14) Uani 1 1 d . . .
P1 P 0.13709(7) 1.02180(8) 0.60238(5) 0.0291(3) Uani 1 1 d . . .
P2 P 0.01461(7) 0.86508(9) 0.71968(6) 0.0362(4) Uani 1 1 d . . .
P3 P 0.23094(9) 1.07484(10) 0.92907(5) 0.0412(4) Uani 1 1 d . . .
P4 P 0.36915(8) 1.22614(9) 0.81678(6) 0.0374(4) Uani 1 1 d . . .
P5 P 0.15502(8) 0.72272(8) 0.79297(6) 0.0359(4) Uani 1 1 d . . .
P6 P 0.29827(8) 0.85520(10) 0.92122(5) 0.0396(4) Uani 1 1 d . . .
P7 P 0.49268(7) 1.09206(9) 0.73672(5) 0.0347(4) Uani 1 1 d . . .
P8 P 0.35268(8) 0.97647(10) 0.60220(5) 0.0403(4) Uani 1 1 d . . .
Sn1 Sn 0.252017(16) 0.982158(19) 0.764014(11) 0.02506(11) Uani 1 1 d . . .
C121 C -0.1048(3) 0.6392(4) 0.7280(2) 0.0448(17) Uani 1 1 d . . .
F1 F -0.1203(2) 0.6867(3) 0.70106(15) 0.0630(13) Uani 1 1 d . . .
F2 F -0.1085(2) 0.5815(2) 0.70756(14) 0.0556(12) Uani 1 1 d . . .
F3 F -0.14851(19) 0.6384(2) 0.75594(14) 0.0562(12) Uani 1 1 d . . .
O1 O -0.0318(2) 0.7128(2) 0.77250(17) 0.0493(13) Uani 1 1 d . . .
O2 O 0.0130(2) 0.6528(3) 0.71704(17) 0.0505(13) Uani 1 1 d . . .
O3 O -0.0197(2) 0.5958(2) 0.77839(16) 0.0464(12) Uani 1 1 d . . .
S1 S -0.02699(7) 0.65050(8) 0.75175(5) 0.0380(4) Uani 1 1 d . . .
C122 C 0.6012(3) 1.3309(4) 0.7382(2) 0.0386(16) Uani 1 1 d . . .
F4 F 0.6176(2) 1.2829(2) 0.71231(14) 0.0510(11) Uani 1 1 d . . .
F5 F 0.59377(18) 1.3849(2) 0.71605(13) 0.0455(10) Uani 1 1 d . . .
F6 F 0.64864(18) 1.3386(2) 0.76592(14) 0.0504(10) Uani 1 1 d . . .
O4 O 0.5478(2) 1.2499(3) 0.78493(18) 0.0515(13) Uani 1 1 d . . .
O5 O 0.5173(2) 1.3643(3) 0.78753(16) 0.0477(12) Uani 1 1 d . . .
O6 O 0.4850(2) 1.2961(3) 0.72865(17) 0.0482(12) Uani 1 1 d . . .
S2 S 0.52967(7) 1.30843(9) 0.76284(6) 0.0394(4) Uani 1 1 d . . .
C123 C 0.2962(5) 1.0514(6) 0.4524(3) 0.074(3) Uani 1 1 d . . .
F7 F 0.3519(3) 1.0525(6) 0.4706(3) 0.139(3) Uani 1 1 d . . .
F8 F 0.2954(5) 1.0072(4) 0.4235(2) 0.130(3) Uani 1 1 d . . .
F9 F 0.2898(4) 1.1100(4) 0.4336(2) 0.110(2) Uani 1 1 d . . .
O7 O 0.2466(5) 0.9753(3) 0.5028(2) 0.087(2) Uani 1 1 d . . .
O8 O 0.1803(3) 1.0506(6) 0.4640(3) 0.131(4) Uani 1 1 d . . .
O9 O 0.2504(3) 1.0875(3) 0.51971(19) 0.0695(17) Uani 1 1 d . . .
S3 S 0.23535(8) 1.03975(10) 0.48768(5) 0.0439(4) Uani 1 1 d . . .
C124 C 0.2402(11) 0.9067(10) 1.0852(4) 0.148(8) Uani 1 1 d . . .
F10 F 0.1907(8) 0.9455(7) 1.0985(3) 0.203(7) Uani 1 1 d . . .
F11 F 0.2729(6) 0.8839(6) 1.1184(3) 0.177(5) Uani 1 1 d . . .
F12 F 0.2082(6) 0.8549(5) 1.0690(3) 0.157(4) Uani 1 1 d . . .
O10 O 0.2394(5) 0.9618(5) 1.0176(2) 0.116(3) Uani 1 1 d . . .
O11 O 0.3108(9) 0.9998(6) 1.0731(5) 0.206(8) Uani 1 1 d . . .
O12 O 0.3299(8) 0.8923(10) 1.0376(4) 0.226(9) Uani 1 1 d . . .
S4 S 0.2862(2) 0.9444(2) 1.05014(11) 0.1216(14) Uani 1 1 d . . .
C125 C 0.1899(13) 0.7675(11) 0.6381(4) 0.184(10) Uani 1 1 d . . .
H125 H 0.2217 0.7413 0.6237 0.221 Uiso 1 1 calc R . .
Cl1 Cl 0.2246(3) 0.8162(3) 0.67468(17) 0.183(2) Uani 1 1 d . . .
Cl2 Cl 0.1453(4) 0.8139(3) 0.60368(16) 0.221(4) Uani 1 1 d . . .
Cl3 Cl 0.1324(3) 0.7128(3) 0.66303(14) 0.1484(17) Uani 1 1 d . . .
C126 C 0.4496(10) 1.0028(12) 0.9302(6) 0.160(8) Uani 1 1 d . . .
H126 H 0.4563 0.9545 0.9283 0.192 Uiso 1 1 calc R . .
Cl4 Cl 0.5264(7) 1.0321(9) 0.9414(4) 0.412(9) Uani 1 1 d . . .
Cl5 Cl 0.4169(4) 1.0200(4) 0.8849(4) 0.276(5) Uani 1 1 d . . .
Cl6 Cl 0.4074(5) 1.0093(10) 0.9710(6) 0.496(14) Uani 1 1 d . . .
C127 C 0.0445(7) 0.8748(8) 0.8678(6) 0.145(7) Uani 1 1 d . . .
H12A H 0.0406 0.8497 0.8421 0.217 Uiso 1 1 calc R . .
H12B H 0.0120 0.9087 0.8675 0.217 Uiso 1 1 calc R . .
H12C H 0.0393 0.8453 0.8912 0.217 Uiso 1 1 calc R . .
N1 N 0.1025(5) 0.9035(6) 0.8714(4) 0.099(3) Uani 1 1 d . . .
O13 O 0.1361(6) 0.8944(6) 0.9060(4) 0.150(5) Uani 1 1 d . . .
O14 O 0.1197(4) 0.9392(5) 0.8452(3) 0.105(3) Uani 1 1 d . . .

loop_
_atom_site_aniso_label
_atom_site_aniso_U_11
_atom_site_aniso_U_22
_atom_site_aniso_U_33
_atom_site_aniso_U_23
_atom_site_aniso_U_13
_atom_site_aniso_U_12
C1 0.022(3) 0.033(4) 0.024(3) 0.002(2) -0.001(2) -0.002(2)
C2 0.020(3) 0.030(4) 0.035(3) 0.006(3) 0.001(2) -0.001(2)
C3 0.025(3) 0.029(4) 0.033(3) 0.005(3) 0.001(2) 0.006(2)
C4 0.023(3) 0.031(4) 0.045(4) 0.009(3) 0.000(2) 0.002(2)
C5 0.023(3) 0.035(4) 0.039(3) 0.006(3) 0.002(2) 0.003(2)
C6 0.027(3) 0.025(3) 0.031(3) 0.009(2) 0.003(2) 0.003(2)
C7 0.035(3) 0.024(3) 0.026(3) -0.002(2) 0.000(2) -0.002(2)
C8 0.030(3) 0.035(4) 0.034(3) 0.000(3) 0.009(2) 0.002(3)
C9 0.030(3) 0.031(4) 0.046(4) -0.004(3) 0.008(3) -0.002(2)
C10 0.040(4) 0.035(4) 0.036(4) -0.003(3) 0.010(3) -0.001(3)
C11 0.034(3) 0.027(4) 0.035(3) 0.001(3) 0.004(2) 0.003(2)
C12 0.030(3) 0.036(4) 0.032(3) 0.009(3) 0.006(2) 0.004(3)
C13 0.026(3) 0.027(4) 0.035(3) 0.004(3) -0.001(2) 0.002(2)
C14 0.026(3) 0.034(4) 0.029(3) 0.008(3) -0.002(2) 0.002(2)
C15 0.031(3) 0.027(4) 0.046(4) 0.004(3) 0.006(3) -0.004(2)
C16 0.038(3) 0.035(4) 0.035(3) 0.014(3) -0.001(3) 0.003(3)
C17 0.039(3) 0.029(4) 0.035(3) 0.004(3) 0.000(3) 0.000(3)
C18 0.029(3) 0.029(4) 0.040(4) 0.000(3) 0.005(2) 0.002(2)
C19 0.024(3) 0.023(3) 0.031(3) -0.001(2) -0.001(2) 0.002(2)
C20 0.027(3) 0.025(3) 0.028(3) 0.000(2) -0.002(2) -0.004(2)
C21 0.024(3) 0.026(3) 0.031(3) -0.002(2) 0.000(2) 0.000(2)
C22 0.029(3) 0.033(4) 0.030(3) 0.001(3) 0.005(2) 0.003(2)
C23 0.031(3) 0.032(4) 0.037(3) 0.000(3) 0.004(2) 0.009(2)
C24 0.021(3) 0.029(4) 0.036(3) -0.003(3) 0.002(2) -0.001(2)
C25 0.028(3) 0.038(4) 0.037(3) 0.006(3) -0.002(2) 0.001(3)
C26 0.051(4) 0.043(5) 0.038(4) 0.009(3) 0.010(3) 0.014(3)
C27 0.073(6) 0.048(5) 0.058(5) 0.001(4) 0.017(4) 0.011(4)
C28 0.096(7) 0.032(5) 0.076(6) 0.004(4) 0.024(5) 0.009(4)
C29 0.098(7) 0.045(6) 0.060(6) 0.019(4) 0.025(5) 0.005(5)
C30 0.060(5) 0.043(5) 0.043(4) 0.009(3) 0.016(3) 0.010(3)
C31 0.040(4) 0.029(4) 0.033(3) 0.006(3) -0.005(3) -0.002(3)
C32 0.042(4) 0.052(5) 0.041(4) 0.009(3) -0.002(3) 0.009(3)
C33 0.034(4) 0.065(6) 0.051(4) 0.015(4) -0.007(3) -0.005(3)
C34 0.061(5) 0.074(6) 0.040(4) -0.001(4) -0.015(4) -0.017(4)
C35 0.067(6) 0.058(6) 0.066(6) -0.021(5) -0.007(4) -0.002(4)
C36 0.048(4) 0.046(5) 0.052(5) -0.011(4) -0.004(3) 0.006(3)
C37 0.030(3) 0.033(4) 0.062(5) 0.011(3) 0.002(3) 0.003(3)
C38 0.043(4) 0.039(5) 0.079(6) 0.002(4) 0.019(4) -0.005(3)
C39 0.055(5) 0.049(6) 0.115(8) 0.021(5) 0.042(5) 0.005(4)
C40 0.064(6) 0.048(6) 0.087(7) 0.006(5) 0.030(5) 0.015(4)
C41 0.058(5) 0.049(5) 0.076(6) 0.003(4) 0.020(4) 0.001(4)
C42 0.037(4) 0.042(5) 0.072(5) 0.011(4) 0.011(3) -0.002(3)
C43 0.032(3) 0.055(5) 0.051(4) 0.017(4) -0.010(3) -0.022(3)
C44 0.032(4) 0.069(6) 0.064(5) 0.016(4) -0.004(3) -0.009(4)
C45 0.046(5) 0.083(8) 0.080(7) 0.023(6) -0.016(4) -0.003(4)
C46 0.090(7) 0.071(7) 0.091(8) 0.022(6) -0.055(6) -0.036(6)
C47 0.136(11) 0.054(7) 0.087(8) 0.016(6) -0.054(7) -0.031(7)
C48 0.088(7) 0.053(6) 0.078(7) 0.021(5) -0.027(5) -0.015(5)
C49 0.057(5) 0.055(5) 0.030(4) -0.004(3) 0.004(3) -0.004(4)
C50 0.068(6) 0.061(6) 0.052(5) -0.011(4) -0.005(4) 0.005(4)
C51 0.065(5) 0.058(6) 0.052(5) -0.005(4) 0.003(4) -0.001(4)
C52 0.112(9) 0.087(9) 0.092(8) -0.047(7) -0.046(7) 0.013(7)
C53 0.190(19) 0.119(14) 0.38(3) -0.130(18) -0.21(2) 0.072(14)
C54 0.141(12) 0.105(11) 0.196(16) -0.088(11) -0.117(12) 0.069(10)
C55 0.048(4) 0.045(5) 0.049(4) 0.000(3) 0.017(3) -0.007(3)
C56 0.049(4) 0.046(5) 0.054(5) -0.003(4) 0.013(3) 0.001(3)
C57 0.041(4) 0.081(7) 0.069(6) -0.006(5) 0.010(4) 0.007(4)
C58 0.053(5) 0.096(9) 0.092(8) -0.006(6) 0.018(5) 0.006(5)
C59 0.063(7) 0.106(10) 0.104(9) 0.016(7) 0.036(6) -0.018(6)
C60 0.064(6) 0.078(7) 0.080(7) 0.019(5) 0.030(5) 0.010(5)
C61 0.038(4) 0.041(5) 0.073(5) -0.005(4) 0.016(3) -0.002(3)
C62 0.048(5) 0.052(6) 0.093(7) 0.009(5) 0.017(4) 0.003(4)
C63 0.052(6) 0.086(8) 0.120(9) 0.015(7) 0.020(6) 0.012(5)
C64 0.060(6) 0.060(7) 0.133(10) 0.037(7) 0.007(6) 0.011(5)
C65 0.057(6) 0.053(6) 0.125(9) 0.028(6) 0.001(5) -0.003(4)
C66 0.045(5) 0.051(6) 0.098(7) 0.018(5) 0.008(4) 0.000(4)
C67 0.046(4) 0.050(5) 0.057(5) -0.014(4) 0.012(3) -0.017(3)
C68 0.086(7) 0.081(8) 0.062(6) -0.008(5) -0.009(5) 0.020(6)
C69 0.099(9) 0.096(9) 0.086(8) -0.023(7) -0.021(6) 0.030(7)
C70 0.076(8) 0.124(12) 0.087(8) -0.021(8) 0.004(6) -0.009(7)
C71 0.103(9) 0.114(11) 0.094(9) -0.060(8) -0.020(7) 0.019(8)
C72 0.074(7) 0.083(8) 0.120(10) -0.050(7) -0.021(6) 0.024(6)
C73 0.044(4) 0.029(4) 0.067(5) -0.002(4) 0.000(3) -0.003(3)
C74 0.040(4) 0.047(5) 0.068(5) -0.017(4) -0.005(3) 0.000(3)
C75 0.044(5) 0.059(6) 0.095(7) -0.017(5) -0.005(4) -0.002(4)
C76 0.051(5) 0.078(7) 0.081(6) -0.016(5) 0.016(4) 0.011(5)
C77 0.046(5) 0.064(7) 0.134(10) -0.048(6) 0.001(5) -0.009(4)
C78 0.044(5) 0.055(6) 0.104(7) -0.031(5) 0.013(4) -0.013(4)
C79 0.042(4) 0.046(5) 0.052(4) 0.013(4) -0.010(3) -0.011(3)
C80 0.061(5) 0.059(6) 0.061(5) 0.021(4) -0.007(4) -0.014(4)
C81 0.071(7) 0.081(8) 0.096(8) 0.058(6) -0.022(6) -0.021(5)
C82 0.075(7) 0.122(10) 0.072(7) 0.046(7) -0.025(5) -0.060(7)
C83 0.074(7) 0.109(9) 0.059(6) 0.024(6) -0.001(5) -0.043(6)
C84 0.063(5) 0.062(6) 0.050(5) 0.005(4) 0.005(4) -0.024(4)
C85 0.042(4) 0.054(5) 0.042(4) 0.018(3) -0.005(3) 0.006(3)
C86 0.051(5) 0.054(5) 0.058(5) 0.014(4) -0.006(4) 0.002(4)
C87 0.046(5) 0.086(7) 0.082(7) 0.025(6) 0.007(4) 0.004(5)
C88 0.053(6) 0.128(11) 0.113(10) 0.053(8) -0.012(6) 0.004(6)
C89 0.055(6) 0.204(16) 0.070(7) 0.046(9) -0.015(5) 0.020(8)
C90 0.046(5) 0.167(13) 0.065(6) 0.036(7) -0.011(4) 0.011(6)
C91 0.046(4) 0.049(5) 0.030(3) 0.010(3) -0.002(3) -0.003(3)
C92 0.081(6) 0.052(6) 0.033(4) 0.008(3) 0.008(4) 0.004(4)
C93 0.098(7) 0.041(5) 0.041(4) 0.016(4) -0.002(4) -0.012(4)
C94 0.060(5) 0.070(7) 0.069(6) 0.025(5) -0.001(4) -0.013(5)
C95 0.053(5) 0.079(7) 0.072(6) 0.022(5) 0.011(4) -0.002(5)
C96 0.052(5) 0.050(5) 0.075(6) 0.021(4) 0.004(4) 0.001(4)
C97 0.027(3) 0.038(4) 0.040(4) 0.000(3) 0.003(2) -0.005(3)
C98 0.033(3) 0.049(5) 0.041(4) 0.004(3) -0.006(3) 0.000(3)
C99 0.047(4) 0.055(5) 0.066(5) 0.018(4) 0.000(4) -0.006(4)
C100 0.065(6) 0.074(7) 0.054(5) 0.012(5) -0.011(4) -0.016(5)
C101 0.069(6) 0.084(8) 0.048(5) -0.002(5) -0.010(4) -0.021(5)
C102 0.040(4) 0.052(5) 0.052(4) -0.007(4) 0.004(3) -0.012(3)
C103 0.026(3) 0.046(5) 0.049(4) -0.007(3) 0.006(3) -0.013(3)
C104 0.058(5) 0.059(6) 0.056(5) 0.008(4) 0.024(4) -0.001(4)
C105 0.052(5) 0.076(7) 0.059(5) 0.001(5) 0.016(4) 0.010(4)
C106 0.054(5) 0.062(6) 0.062(5) -0.004(4) 0.028(4) -0.019(4)
C107 0.090(7) 0.043(6) 0.081(7) 0.000(5) 0.040(5) -0.012(5)
C108 0.057(5) 0.049(5) 0.054(5) -0.003(4) 0.017(4) -0.004(4)
C109 0.038(4) 0.138(10) 0.028(4) -0.015(5) 0.001(3) -0.018(5)
C110 0.051(6) 0.140(12) 0.103(9) 0.055(9) 0.002(5) -0.030(6)
C111 0.081(9) 0.222(19) 0.096(10) 0.068(11) -0.009(7) -0.058(11)
C112 0.072(9) 0.26(2) 0.081(9) -0.015(12) 0.032(7) -0.078(13)
C113 0.086(11) 0.19(2) 0.21(2) -0.042(17) 0.095(13) -0.007(12)
C114 0.050(7) 0.207(18) 0.150(13) -0.077(12) 0.049(8) -0.012(8)
C115 0.059(5) 0.065(6) 0.053(5) -0.026(4) -0.012(4) 0.028(4)
C116 0.105(8) 0.069(7) 0.081(7) -0.035(6) -0.052(6) 0.036(6)
C117 0.183(15) 0.059(8) 0.098(9) -0.035(7) -0.067(9) 0.045(8)
C118 0.195(16) 0.080(9) 0.139(12) -0.055(9) -0.101(12) 0.082(10)
C119 0.189(15) 0.095(10) 0.092(9) -0.030(7) -0.062(9) 0.090(10)
C120 0.106(8) 0.073(7) 0.054(5) -0.024(5) -0.036(5) 0.053(6)
Ag1 0.0275(2) 0.0426(3) 0.0318(2) 0.00141(19) 0.00071(16) 0.00260(18)
Ag2 0.0306(2) 0.0312(3) 0.0461(3) 0.0049(2) -0.00115(18) -0.00266(18)
Ag3 0.0711(4) 0.0457(4) 0.0417(3) 0.0023(2) -0.0071(2) 0.0021(3)
Ag4 0.0349(3) 0.0360(3) 0.0495(3) -0.0070(2) 0.0101(2) -0.00987(19)
P1 0.0274(7) 0.0302(9) 0.0295(8) 0.0037(6) -0.0001(5) 0.0039(6)
P2 0.0262(8) 0.0345(10) 0.0476(10) 0.0111(8) -0.0009(6) -0.0063(6)
P3 0.0470(10) 0.0436(11) 0.0337(9) 0.0016(8) 0.0069(7) -0.0005(8)
P4 0.0349(8) 0.0293(10) 0.0487(10) -0.0060(7) 0.0091(7) -0.0051(6)
P5 0.0319(8) 0.0266(9) 0.0488(10) 0.0053(7) -0.0010(7) -0.0045(6)
P6 0.0415(9) 0.0428(11) 0.0339(9) 0.0103(7) -0.0045(7) -0.0027(7)
P7 0.0277(8) 0.0362(10) 0.0403(9) -0.0027(7) 0.0029(6) -0.0081(6)
P8 0.0295(8) 0.0604(13) 0.0308(9) -0.0102(8) -0.0008(6) 0.0076(7)
Sn1 0.02301(19) 0.0239(2) 0.0281(2) 0.00390(15) -0.00032(13) -0.00181(14)
C121 0.044(4) 0.041(5) 0.050(4) 0.007(3) 0.007(3) -0.006(3)
F1 0.056(3) 0.070(3) 0.063(3) 0.020(3) 0.001(2) 0.011(2)
F2 0.053(3) 0.060(3) 0.054(3) -0.009(2) 0.0005(19) -0.023(2)
F3 0.035(2) 0.073(3) 0.061(3) -0.002(2) 0.0102(19) -0.011(2)
O1 0.049(3) 0.030(3) 0.070(4) -0.011(2) 0.013(2) -0.007(2)
O2 0.039(3) 0.049(3) 0.066(3) -0.001(3) 0.016(2) -0.008(2)
O3 0.057(3) 0.032(3) 0.050(3) -0.004(2) -0.003(2) 0.004(2)
S1 0.0311(8) 0.0311(10) 0.0518(10) -0.0015(7) 0.0014(6) -0.0051(6)
C122 0.027(3) 0.034(4) 0.055(4) -0.009(3) 0.003(3) -0.008(3)
F4 0.046(2) 0.045(3) 0.063(3) -0.014(2) 0.0096(19) 0.0046(19)
F5 0.041(2) 0.036(2) 0.059(3) 0.000(2) 0.0077(18) -0.0065(17)
F6 0.034(2) 0.050(3) 0.067(3) -0.003(2) -0.0036(18) -0.0148(18)
O4 0.042(3) 0.039(3) 0.073(4) 0.006(3) 0.001(2) -0.014(2)
O5 0.044(3) 0.050(3) 0.049(3) 0.000(2) 0.005(2) 0.001(2)
O6 0.031(2) 0.050(3) 0.063(3) -0.010(3) -0.001(2) -0.012(2)
S2 0.0307(8) 0.0356(10) 0.0520(10) -0.0018(8) 0.0039(7) -0.0095(6)
C123 0.060(6) 0.103(9) 0.058(6) -0.015(6) 0.010(4) 0.002(5)
F7 0.045(4) 0.225(10) 0.149(7) -0.015(7) 0.022(4) -0.004(5)
F8 0.171(8) 0.132(7) 0.094(5) -0.048(5) 0.073(5) -0.032(6)
F9 0.117(6) 0.125(6) 0.091(5) 0.022(5) 0.046(4) -0.023(5)
O7 0.150(7) 0.055(4) 0.057(4) 0.005(3) 0.012(4) 0.004(4)
O8 0.052(4) 0.247(12) 0.090(6) 0.075(7) -0.016(4) -0.017(6)
O9 0.102(5) 0.051(4) 0.057(4) -0.003(3) 0.020(3) 0.003(3)
S3 0.0414(9) 0.0539(12) 0.0364(9) 0.0047(8) 0.0003(7) 0.0012(8)
C124 0.26(2) 0.150(16) 0.026(6) 0.029(8) -0.026(9) -0.016(16)
F10 0.310(18) 0.196(12) 0.106(7) 0.010(7) 0.058(9) 0.072(12)
F11 0.252(13) 0.162(9) 0.113(7) 0.045(7) -0.026(8) -0.039(9)
F12 0.210(11) 0.149(9) 0.114(7) -0.026(6) 0.018(7) -0.057(8)
O10 0.176(9) 0.132(8) 0.039(4) 0.019(4) -0.004(5) 0.025(7)
O11 0.31(2) 0.122(10) 0.174(12) -0.016(9) -0.131(13) -0.044(11)
O12 0.217(15) 0.33(2) 0.130(10) 0.079(12) 0.049(10) 0.173(16)
S4 0.180(4) 0.114(3) 0.068(2) 0.0181(19) -0.021(2) -0.015(3)
C125 0.32(3) 0.19(2) 0.046(8) 0.023(10) 0.007(12) 0.03(2)
Cl1 0.207(6) 0.203(6) 0.139(4) -0.025(4) 0.018(4) -0.070(5)
Cl2 0.321(9) 0.229(7) 0.115(3) 0.057(4) 0.030(4) 0.157(6)
Cl3 0.191(5) 0.146(4) 0.109(3) 0.001(3) 0.018(3) -0.002(3)
C126 0.136(16) 0.18(2) 0.157(18) -0.011(15) -0.047(14) -0.035(14)
Cl4 0.310(16) 0.61(3) 0.321(15) -0.106(16) 0.058(12) -0.092(17)
Cl5 0.180(7) 0.173(7) 0.465(16) 0.041(8) -0.073(9) 0.022(5)
Cl6 0.176(9) 0.78(4) 0.54(2) -0.38(2) 0.086(12) -0.023(14)
C127 0.077(9) 0.108(12) 0.25(2) 0.019(13) 0.014(11) -0.024(8)
N1 0.078(7) 0.096(8) 0.127(9) 0.004(7) 0.028(7) 0.035(6)
O13 0.140(9) 0.179(11) 0.129(8) -0.026(8) -0.029(7) 0.093(9)
O14 0.089(6) 0.117(7) 0.110(7) 0.010(6) 0.026(5) 0.002(5)

loop_
_atom_type_symbol
_atom_type_description
_atom_type_scat_dispersion_real
_atom_type_scat_dispersion_imag
_atom_type_scat_source
C C 0.0181 0.0091 'International Tables Vol C Tables 4.2.6.8 and 6.1.1.4'
H H 0.0000 0.0000 'International Tables Vol C Tables 4.2.6.8 and 6.1.1.4'
Ag Ag 0.1306 4.2820 'International Tables Vol C Tables 4.2.6.8 and 6.1.1.4'
Cl Cl 0.3639 0.7018 'International Tables Vol C Tables 4.2.6.8 and 6.1.1.4'
F F 0.0727 0.0534 'International Tables Vol C Tables 4.2.6.8 and 6.1.1.4'
N N 0.0311 0.0180 'International Tables Vol C Tables 4.2.6.8 and 6.1.1.4'
O O 0.0492 0.0322 'International Tables Vol C Tables 4.2.6.8 and 6.1.1.4'
P P 0.2955 0.4335 'International Tables Vol C Tables 4.2.6.8 and 6.1.1.4'
S S 0.3331 0.5567 'International Tables Vol C Tables 4.2.6.8 and 6.1.1.4'
Sn Sn 0.0259 5.4591 'International Tables Vol C Tables 4.2.6.8 and 6.1.1.4'

loop_
_geom_angle_atom_site_label_1
_geom_angle_atom_site_label_2
_geom_angle_atom_site_label_3
_geom_angle
_geom_angle_site_symmetry_1
_geom_angle_site_symmetry_3
_geom_angle_publ_flag
C6 C1 C2 119.2(5) . . ?
C6 C1 Sn1 120.3(4) . . ?
C2 C1 Sn1 119.4(4) . . ?
C3 C2 C1 120.1(5) . . ?
C3 C2 H2 119.9 . . ?
C1 C2 H2 119.9 . . ?
C4 C3 C2 119.3(6) . . ?
C4 C3 P1 125.1(5) . . ?
C2 C3 P1 115.4(5) . . ?
C3 C4 C5 120.4(6) . . ?
C3 C4 H4 119.8 . . ?
C5 C4 H4 119.8 . . ?
C6 C5 C4 119.2(6) . . ?
C6 C5 P2 116.5(5) . . ?
C4 C5 P2 123.6(5) . . ?
C5 C6 C1 121.6(5) . . ?
C5 C6 H6 119.2 . . ?
C1 C6 H6 119.2 . . ?
C12 C7 C8 118.1(6) . . ?
C12 C7 Sn1 119.9(5) . . ?
C8 C7 Sn1 121.2(4) . . ?
C9 C8 C7 121.2(6) . . ?
C9 C8 H8 119.4 . . ?
C7 C8 H8 119.4 . . ?
C8 C9 C10 120.0(6) . . ?
C8 C9 P4 116.4(5) . . ?
C10 C9 P4 123.6(5) . . ?
C11 C10 C9 119.0(6) . . ?
C11 C10 H10 120.5 . . ?
C9 C10 H10 120.5 . . ?
C12 C11 C10 120.4(6) . . ?
C12 C11 P3 114.9(5) . . ?
C10 C11 P3 124.3(5) . . ?
C11 C12 C7 121.4(6) . . ?
C11 C12 H12 119.3 . . ?
C7 C12 H12 119.3 . . ?
C18 C13 C14 118.2(6) . . ?
C18 C13 Sn1 120.9(5) . . ?
C14 C13 Sn1 120.4(4) . . ?
C13 C14 C15 121.2(6) . . ?
C13 C14 H14 119.4 . . ?
C15 C14 H14 119.4 . . ?
C16 C15 C14 117.9(6) . . ?
C16 C15 P5 126.1(5) . . ?
C14 C15 P5 115.8(5) . . ?
C17 C16 C15 121.4(6) . . ?
C17 C16 H16 119.3 . . ?
C15 C16 H16 119.3 . . ?
C16 C17 C18 120.3(6) . . ?
C16 C17 P6 124.8(5) . . ?
C18 C17 P6 114.4(5) . . ?
C13 C18 C17 120.9(6) . . ?
C13 C18 H18 119.5 . . ?
C17 C18 H18 119.5 . . ?
C24 C19 C20 118.8(5) . . ?
C24 C19 Sn1 121.5(4) . . ?
C20 C19 Sn1 119.3(4) . . ?
C21 C20 C19 120.8(6) . . ?
C21 C20 H20 119.6 . . ?
C19 C20 H20 119.6 . . ?
C22 C21 C20 120.3(5) . . ?
C22 C21 P7 123.7(5) . . ?
C20 C21 P7 115.1(4) . . ?
C23 C22 C21 119.9(6) . . ?
C23 C22 H22 120.0 . . ?
C21 C22 H22 120.0 . . ?
C22 C23 C24 119.2(6) . . ?
C22 C23 P8 125.1(5) . . ?
C24 C23 P8 115.5(5) . . ?
C19 C24 C23 121.0(6) . . ?
C19 C24 H24 119.5 . . ?
C23 C24 H24 119.5 . . ?
C30 C25 C26 118.6(7) . . ?
C30 C25 P1 117.8(5) . . ?
C26 C25 P1 123.3(5) . . ?
C27 C26 C25 119.9(7) . . ?
C27 C26 H26 120.0 . . ?
C25 C26 H26 120.0 . . ?
C28 C27 C26 119.8(8) . . ?
C28 C27 H27 120.1 . . ?
C26 C27 H27 120.1 . . ?
C29 C28 C27 121.3(9) . . ?
C29 C28 H28 119.3 . . ?
C27 C28 H28 119.3 . . ?
C28 C29 C30 119.3(8) . . ?
C28 C29 H29 120.4 . . ?
C30 C29 H29 120.4 . . ?
C29 C30 C25 121.0(7) . . ?
C29 C30 H30 119.5 . . ?
C25 C30 H30 119.5 . . ?
C32 C31 C36 118.6(7) . . ?
C32 C31 P1 122.6(6) . . ?
C36 C31 P1 118.8(5) . . ?
C31 C32 C33 120.4(7) . . ?
C31 C32 H32 119.8 . . ?
C33 C32 H32 119.8 . . ?
C34 C33 C32 119.4(7) . . ?
C34 C33 H33 120.3 . . ?
C32 C33 H33 120.3 . . ?
C33 C34 C35 120.8(8) . . ?
C33 C34 H34 119.6 . . ?
C35 C34 H34 119.6 . . ?
C36 C35 C34 119.3(8) . . ?
C36 C35 H35 120.3 . . ?
C34 C35 H35 120.3 . . ?
C35 C36 C31 121.5(8) . . ?
C35 C36 H36 119.2 . . ?
C31 C36 H36 119.2 . . ?
C38 C37 C42 119.6(7) . . ?
C38 C37 P2 115.7(6) . . ?
C42 C37 P2 124.5(5) . . ?
C37 C38 C39 118.9(8) . . ?
C37 C38 H38 120.6 . . ?
C39 C38 H38 120.6 . . ?
C40 C39 C38 120.4(8) . . ?
C40 C39 H39 119.8 . . ?
C38 C39 H39 119.8 . . ?
C39 C40 C41 120.2(9) . . ?
C39 C40 H40 119.9 . . ?
C41 C40 H40 119.9 . . ?
C42 C41 C40 120.0(9) . . ?
C42 C41 H41 120.0 . . ?
C40 C41 H41 120.0 . . ?
C41 C42 C37 120.8(7) . . ?
C41 C42 H42 119.6 . . ?
C37 C42 H42 119.6 . . ?
C48 C43 C44 121.5(8) . . ?
C48 C43 P2 118.1(7) . . ?
C44 C43 P2 120.3(7) . . ?
C43 C44 C45 120.7(9) . . ?
C43 C44 H44 119.6 . . ?
C45 C44 H44 119.6 . . ?
C44 C45 C46 117.6(9) . . ?
C44 C45 H45 121.2 . . ?
C46 C45 H45 121.2 . . ?
C47 C46 C45 121.4(9) . . ?
C47 C46 H46 119.3 . . ?
C45 C46 H46 119.3 . . ?
C46 C47 C48 119.4(11) . . ?
C46 C47 H47 120.3 . . ?
C48 C47 H47 120.3 . . ?
C43 C48 C47 119.4(10) . . ?
C43 C48 H48 120.3 . . ?
C47 C48 H48 120.3 . . ?
C54 C49 C50 120.0(9) . . ?
C54 C49 P3 117.1(8) . . ?
C50 C49 P3 122.7(6) . . ?
C49 C50 C51 120.1(8) . . ?
C49 C50 H50 120.0 . . ?
C51 C50 H50 120.0 . . ?
C52 C51 C50 121.0(10) . . ?
C52 C51 H51 119.5 . . ?
C50 C51 H51 119.5 . . ?
C51 C52 C53 120.2(11) . . ?
C51 C52 H52 119.9 . . ?
C53 C52 H52 119.9 . . ?
C52 C53 C54 119.8(12) . . ?
C52 C53 H53 120.1 . . ?
C54 C53 H53 120.1 . . ?
C49 C54 C53 118.7(11) . . ?
C49 C54 H54 120.6 . . ?
C53 C54 H54 120.6 . . ?
C60 C55 C56 118.2(8) . . ?
C60 C55 P3 118.6(7) . . ?
C56 C55 P3 123.2(6) . . ?
C57 C56 C55 121.1(8) . . ?
C57 C56 H56 119.5 . . ?
C55 C56 H56 119.5 . . ?
C58 C57 C56 121.7(10) . . ?
C58 C57 H57 119.1 . . ?
C56 C57 H57 119.1 . . ?
C57 C58 C59 118.2(10) . . ?
C57 C58 H58 120.9 . . ?
C59 C58 H58 120.9 . . ?
C58 C59 C60 121.1(10) . . ?
C58 C59 H59 119.4 . . ?
C60 C59 H59 119.4 . . ?
C55 C60 C59 119.7(10) . . ?
C55 C60 H60 120.2 . . ?
C59 C60 H60 120.2 . . ?
C66 C61 C62 119.3(8) . . ?
C66 C61 P4 120.0(6) . . ?
C62 C61 P4 120.6(7) . . ?
C61 C62 C63 119.5(9) . . ?
C61 C62 H62 120.3 . . ?
C63 C62 H62 120.3 . . ?
C62 C63 C64 120.8(9) . . ?
C62 C63 H63 119.6 . . ?
C64 C63 H63 119.6 . . ?
C65 C64 C63 117.4(9) . . ?
C65 C64 H64 121.3 . . ?
C63 C64 H64 121.3 . . ?
C66 C65 C64 122.1(9) . . ?
C66 C65 H65 119.0 . . ?
C64 C65 H65 119.0 . . ?
C65 C66 C61 120.9(8) . . ?
C65 C66 H66 119.6 . . ?
C61 C66 H66 119.6 . . ?
C72 C67 C68 119.9(9) . . ?
C72 C67 P4 124.7(8) . . ?
C68 C67 P4 115.4(7) . . ?
C69 C68 C67 120.8(10) . . ?
C69 C68 H68 119.6 . . ?
C67 C68 H68 119.6 . . ?
C70 C69 C68 117.3(12) . . ?
C70 C69 H69 121.4 . . ?
C68 C69 H69 121.4 . . ?
C71 C70 C69 123.1(12) . . ?
C71 C70 H70 118.4 . . ?
C69 C70 H70 118.4 . . ?
C70 C71 C72 118.3(11) . . ?
C70 C71 H71 120.8 . . ?
C72 C71 H71 120.8 . . ?
C67 C72 C71 120.5(11) . . ?
C67 C72 H72 119.7 . . ?
C71 C72 H72 119.7 . . ?
C78 C73 C74 118.1(8) . . ?
C78 C73 P5 116.9(6) . . ?
C74 C73 P5 124.9(6) . . ?
C75 C74 C73 122.8(8) . . ?
C75 C74 H74 118.6 . . ?
C73 C74 H74 118.6 . . ?
C74 C75 C76 120.4(9) . . ?
C74 C75 H75 119.8 . . ?
C76 C75 H75 119.8 . . ?
C75 C76 C77 119.6(9) . . ?
C75 C76 H76 120.2 . . ?
C77 C76 H76 120.2 . . ?
C76 C77 C78 120.1(8) . . ?
C76 C77 H77 119.9 . . ?
C78 C77 H77 119.9 . . ?
C73 C78 C77 118.7(8) . . ?
C73 C78 H78 120.6 . . ?
C77 C78 H78 120.6 . . ?
C84 C79 C80 120.0(8) . . ?
C84 C79 P5 118.6(6) . . ?
C80 C79 P5 121.4(7) . . ?
C79 C80 C81 121.0(10) . . ?
C79 C80 H80 119.5 . . ?
C81 C80 H80 119.5 . . ?
C82 C81 C80 119.3(10) . . ?
C82 C81 H81 120.4 . . ?
C80 C81 H81 120.4 . . ?
C83 C82 C81 120.8(9) . . ?
C83 C82 H82 119.6 . . ?
C81 C82 H82 119.6 . . ?
C82 C83 C84 120.5(11) . . ?
C82 C83 H83 119.7 . . ?
C84 C83 H83 119.7 . . ?
C79 C84 C83 118.4(10) . . ?
C79 C84 H84 120.8 . . ?
C83 C84 H84 120.8 . . ?
C90 C85 C86 118.5(8) . . ?
C90 C85 P6 117.9(7) . . ?
C86 C85 P6 123.4(6) . . ?
C87 C86 C85 121.3(8) . . ?
C87 C86 H86 119.4 . . ?
C85 C86 H86 119.4 . . ?
C86 C87 C88 120.6(10) . . ?
C86 C87 H87 119.7 . . ?
C88 C87 H87 119.7 . . ?
C89 C88 C87 118.5(10) . . ?
C89 C88 H88 120.8 . . ?
C87 C88 H88 120.8 . . ?
C88 C89 C90 121.9(10) . . ?
C88 C89 H89 119.0 . . ?
C90 C89 H89 119.0 . . ?
C85 C90 C89 119.2(10) . . ?
C85 C90 H90 120.4 . . ?
C89 C90 H90 120.4 . . ?
C96 C91 C92 120.6(7) . . ?
C96 C91 P6 117.6(6) . . ?
C92 C91 P6 121.6(6) . . ?
C93 C92 C91 120.7(8) . . ?
C93 C92 H92 119.6 . . ?
C91 C92 H92 119.6 . . ?
C92 C93 C94 119.0(9) . . ?
C92 C93 H93 120.5 . . ?
C94 C93 H93 120.5 . . ?
C95 C94 C93 120.3(9) . . ?
C95 C94 H94 119.9 . . ?
C93 C94 H94 119.9 . . ?
C94 C95 C96 120.2(9) . . ?
C94 C95 H95 119.9 . . ?
C96 C95 H95 119.9 . . ?
C91 C96 C95 119.1(9) . . ?
C91 C96 H96 120.4 . . ?
C95 C96 H96 120.4 . . ?
C98 C97 C102 120.8(7) . . ?
C98 C97 P7 123.0(5) . . ?
C102 C97 P7 116.3(6) . . ?
C97 C98 C99 118.3(7) . . ?
C97 C98 H98 120.8 . . ?
C99 C98 H98 120.8 . . ?
C100 C99 C98 121.5(9) . . ?
C100 C99 H99 119.3 . . ?
C98 C99 H99 119.3 . . ?
C101 C100 C99 118.6(9) . . ?
C101 C100 H100 120.7 . . ?
C99 C100 H100 120.7 . . ?
C100 C101 C102 122.0(8) . . ?
C100 C101 H101 119.0 . . ?
C102 C101 H101 119.0 . . ?
C101 C102 C97 118.7(8) . . ?
C101 C102 H102 120.7 . . ?
C97 C102 H102 120.7 . . ?
C108 C103 C104 119.5(7) . . ?
C108 C103 P7 119.6(6) . . ?
C104 C103 P7 120.9(6) . . ?
C103 C104 C105 120.4(8) . . ?
C103 C104 H104 119.8 . . ?
C105 C104 H104 119.8 . . ?
C106 C105 C104 119.3(9) . . ?
C106 C105 H105 120.3 . . ?
C104 C105 H105 120.3 . . ?
C105 C106 C107 120.6(7) . . ?
C105 C106 H106 119.7 . . ?
C107 C106 H106 119.7 . . ?
C106 C107 C108 121.4(9) . . ?
C106 C107 H107 119.3 . . ?
C108 C107 H107 119.3 . . ?
C103 C108 C107 118.8(8) . . ?
C103 C108 H108 120.6 . . ?
C107 C108 H108 120.6 . . ?
C114 C109 C110 120.2(11) . . ?
C114 C109 P8 121.6(12) . . ?
C110 C109 P8 117.9(7) . . ?
C111 C110 C109 120.1(14) . . ?
C111 C110 H110 119.9 . . ?
C109 C110 H110 119.9 . . ?
C112 C111 C110 118.9(18) . . ?
C112 C111 H111 120.5 . . ?
C110 C111 H111 120.5 . . ?
C111 C112 C113 122.2(14) . . ?
C111 C112 H112 118.9 . . ?
C113 C112 H112 118.9 . . ?
C112 C113 C114 121.2(15) . . ?
C112 C113 H113 119.4 . . ?
C114 C113 H113 119.4 . . ?
C109 C114 C113 117.2(18) . . ?
C109 C114 H114 121.4 . . ?
C113 C114 H114 121.4 . . ?
C120 C115 C116 120.0(9) . . ?
C120 C115 P8 123.1(7) . . ?
C116 C115 P8 116.7(7) . . ?
C117 C116 C115 120.1(10) . . ?
C117 C116 H116 120.0 . . ?
C115 C116 H116 120.0 . . ?
C116 C117 C118 119.7(11) . . ?
C116 C117 H117 120.2 . . ?
C118 C117 H117 120.2 . . ?
C119 C118 C117 119.9(12) . . ?
C119 C118 H118 120.1 . . ?
C117 C118 H118 120.1 . . ?
C118 C119 C120 120.4(11) . . ?
C118 C119 H119 119.8 . . ?
C120 C119 H119 119.8 . . ?
C115 C120 C119 120.0(9) . . ?
C115 C120 H120 120.0 . . ?
C119 C120 H120 120.0 . . ?
P8 Ag1 P1 151.22(6) . . ?
P8 Ag1 O9 105.57(17) . . ?
P1 Ag1 O9 101.12(16) . . ?
P8 Ag1 O7 96.4(2) . . ?
P1 Ag1 O7 108.7(2) . . ?
O9 Ag1 O7 51.68(19) . . ?
P5 Ag2 P2 150.35(6) . . ?
P5 Ag2 O1 106.86(14) . . ?
P2 Ag2 O1 95.71(13) . . ?
P6 Ag3 O10 112.0(2) . . ?
P6 Ag3 P3 147.92(6) . . ?
O10 Ag3 P3 97.1(2) . . ?
P4 Ag4 P7 145.42(6) . . ?
P4 Ag4 O4 105.82(14) . . ?
P7 Ag4 O4 94.88(13) . . ?
P4 Ag4 O6 106.89(12) . . ?
P7 Ag4 O6 107.68(12) . . ?
O4 Ag4 O6 53.70(16) . . ?
C25 P1 C31 107.2(3) . . ?
C25 P1 C3 105.7(3) . . ?
C31 P1 C3 104.6(3) . . ?
C25 P1 Ag1 111.4(2) . . ?
C31 P1 Ag1 115.6(2) . . ?
C3 P1 Ag1 111.71(19) . . ?
C43 P2 C5 105.0(3) . . ?
C43 P2 C37 104.0(4) . . ?
C5 P2 C37 105.8(3) . . ?
C43 P2 Ag2 121.9(3) . . ?
C5 P2 Ag2 110.5(2) . . ?
C37 P2 Ag2 108.5(2) . . ?
C55 P3 C49 106.9(4) . . ?
C55 P3 C11 103.2(3) . . ?
C49 P3 C11 104.6(3) . . ?
C55 P3 Ag3 109.4(3) . . ?
C49 P3 Ag3 122.0(3) . . ?
C11 P3 Ag3 109.0(2) . . ?
C61 P4 C67 106.3(4) . . ?
C61 P4 C9 105.4(3) . . ?
C67 P4 C9 103.1(3) . . ?
C61 P4 Ag4 117.0(3) . . ?
C67 P4 Ag4 113.0(3) . . ?
C9 P4 Ag4 110.9(2) . . ?
C73 P5 C15 104.8(3) . . ?
C73 P5 C79 103.9(4) . . ?
C15 P5 C79 103.8(3) . . ?
C73 P5 Ag2 113.8(3) . . ?
C15 P5 Ag2 110.5(2) . . ?
C79 P5 Ag2 118.7(2) . . ?
C85 P6 C91 103.4(3) . . ?
C85 P6 C17 105.0(3) . . ?
C91 P6 C17 103.2(3) . . ?
C85 P6 Ag3 114.9(3) . . ?
C91 P6 Ag3 117.9(3) . . ?
C17 P6 Ag3 111.0(2) . . ?
C103 P7 C97 105.9(3) . . ?
C103 P7 C21 104.4(3) . . ?
C97 P7 C21 105.8(3) . . ?
C103 P7 Ag4 123.6(3) . . ?
C97 P7 Ag4 107.5(2) . . ?
C21 P7 Ag4 108.5(2) . . ?
C109 P8 C23 103.8(3) . . ?
C109 P8 C115 108.6(5) . . ?
C23 P8 C115 104.1(3) . . ?
C109 P8 Ag1 118.6(4) . . ?
C23 P8 Ag1 109.7(2) . . ?
C115 P8 Ag1 110.8(3) . . ?
C7 Sn1 C1 118.9(2) . . ?
C7 Sn1 C13 104.3(2) . . ?
C1 Sn1 C13 106.5(2) . . ?
C7 Sn1 C19 105.1(2) . . ?
C1 Sn1 C19 106.0(2) . . ?
C13 Sn1 C19 116.6(2) . . ?
F3 C121 F1 107.2(6) . . ?
F3 C121 F2 107.3(6) . . ?
F1 C121 F2 107.8(6) . . ?
F3 C121 S1 111.6(5) . . ?
F1 C121 S1 112.2(5) . . ?
F2 C121 S1 110.5(5) . . ?
S1 O1 Ag2 101.2(3) . . ?
O3 S1 O1 114.7(3) . . ?
O3 S1 O2 116.7(3) . . ?
O1 S1 O2 113.2(3) . . ?
O3 S1 C121 103.3(3) . . ?
O1 S1 C121 103.0(3) . . ?
O2 S1 C121 103.7(3) . . ?
F5 C122 F6 109.7(5) . . ?
F5 C122 F4 107.2(6) . . ?
F6 C122 F4 107.2(6) . . ?
F5 C122 S2 111.7(5) . . ?
F6 C122 S2 111.0(5) . . ?
F4 C122 S2 109.9(4) . . ?
S2 O4 Ag4 94.6(3) . . ?
S2 O6 Ag4 90.7(3) . . ?
O5 S2 O4 115.9(3) . . ?
O5 S2 O6 115.8(3) . . ?
O4 S2 O6 112.9(3) . . ?
O5 S2 C122 103.2(3) . . ?
O4 S2 C122 102.7(3) . . ?
O6 S2 C122 104.0(3) . . ?
F7 C123 F8 108.5(10) . . ?
F7 C123 F9 105.2(10) . . ?
F8 C123 F9 107.0(9) . . ?
F7 C123 S3 112.7(8) . . ?
F8 C123 S3 112.6(8) . . ?
F9 C123 S3 110.3(7) . . ?
S3 O7 Ag1 96.0(3) . . ?
S3 O9 Ag1 97.8(3) . . ?
O8 S3 O7 117.5(6) . . ?
O8 S3 O9 116.2(6) . . ?
O7 S3 O9 110.3(4) . . ?
O8 S3 C123 104.1(5) . . ?
O7 S3 C123 103.3(5) . . ?
O9 S3 C123 103.2(5) . . ?
F11 C124 F12 105.8(15) . . ?
F11 C124 F10 108.5(13) . . ?
F12 C124 F10 100.9(19) . . ?
F11 C124 S4 113.4(16) . . ?
F12 C124 S4 112.7(11) . . ?
F10 C124 S4 114.5(13) . . ?
S4 O10 Ag3 119.1(6) . . ?
O11 S4 O10 113.7(8) . . ?
O11 S4 O12 119.2(12) . . ?
O10 S4 O12 112.9(7) . . ?
O11 S4 C124 102.4(10) . . ?
O10 S4 C124 101.3(8) . . ?
O12 S4 C124 104.3(11) . . ?
Cl1 C125 Cl2 110.0(13) . . ?
Cl1 C125 Cl3 108.7(8) . . ?
Cl2 C125 Cl3 104.9(14) . . ?
Cl1 C125 H125 111.0 . . ?
Cl2 C125 H125 111.0 . . ?
Cl3 C125 H125 111.0 . . ?
Cl5 C126 Cl6 118.8(17) . . ?
Cl5 C126 Cl4 117.6(15) . . ?
Cl6 C126 Cl4 110.3(13) . . ?
Cl5 C126 H126 102.3 . . ?
Cl6 C126 H126 102.3 . . ?
Cl4 C126 H126 102.3 . . ?
N1 C127 H12A 109.5 . . ?
N1 C127 H12B 109.5 . . ?
H12A C127 H12B 109.5 . . ?
N1 C127 H12C 109.5 . . ?
H12A C127 H12C 109.5 . . ?
H12B C127 H12C 109.5 . . ?
O14 N1 O13 121.3(14) . . ?
O14 N1 C127 120.7(14) . . ?
O13 N1 C127 117.8(15) . . ?

loop_
_geom_bond_atom_site_label_1
_geom_bond_atom_site_label_2
_geom_bond_distance
_geom_bond_site_symmetry_2
_geom_bond_publ_flag
C1 C6 1.375(8) . ?
C1 C2 1.400(8) . ?
C1 Sn1 2.140(5) . ?
C2 C3 1.394(8) . ?
C2 H2 0.9500 . ?
C3 C4 1.389(9) . ?
C3 P1 1.834(6) . ?
C4 C5 1.399(9) . ?
C4 H4 0.9500 . ?
C5 C6 1.373(9) . ?
C5 P2 1.832(7) . ?
C6 H6 0.9500 . ?
C7 C12 1.391(8) . ?
C7 C8 1.391(9) . ?
C7 Sn1 2.140(6) . ?
C8 C9 1.388(9) . ?
C8 H8 0.9500 . ?
C9 C10 1.402(9) . ?
C9 P4 1.840(7) . ?
C10 C11 1.389(9) . ?
C10 H10 0.9500 . ?
C11 C12 1.383(9) . ?
C11 P3 1.835(6) . ?
C12 H12 0.9500 . ?
C13 C18 1.386(9) . ?
C13 C14 1.400(9) . ?
C13 Sn1 2.144(6) . ?
C14 C15 1.406(9) . ?
C14 H14 0.9500 . ?
C15 C16 1.399(10) . ?
C15 P5 1.825(7) . ?
C16 C17 1.352(10) . ?
C16 H16 0.9500 . ?
C17 C18 1.393(9) . ?
C17 P6 1.853(7) . ?
C18 H18 0.9500 . ?
C19 C24 1.377(8) . ?
C19 C20 1.389(8) . ?
C19 Sn1 2.148(6) . ?
C20 C21 1.384(8) . ?
C20 H20 0.9500 . ?
C21 C22 1.384(9) . ?
C21 P7 1.832(6) . ?
C22 C23 1.383(9) . ?
C22 H22 0.9500 . ?
C23 C24 1.409(9) . ?
C23 P8 1.824(7) . ?
C24 H24 0.9500 . ?
C25 C30 1.384(10) . ?
C25 C26 1.385(10) . ?
C25 P1 1.810(7) . ?
C26 C27 1.384(12) . ?
C26 H26 0.9500 . ?
C27 C28 1.372(12) . ?
C27 H27 0.9500 . ?
C28 C29 1.348(13) . ?
C28 H28 0.9500 . ?
C29 C30 1.383(12) . ?
C29 H29 0.9500 . ?
C30 H30 0.9500 . ?
C31 C32 1.374(10) . ?
C31 C36 1.392(10) . ?
C31 P1 1.815(7) . ?
C32 C33 1.400(11) . ?
C32 H32 0.9500 . ?
C33 C34 1.361(13) . ?
C33 H33 0.9500 . ?
C34 C35 1.390(13) . ?
C34 H34 0.9500 . ?
C35 C36 1.353(11) . ?
C35 H35 0.9500 . ?
C36 H36 0.9500 . ?
C37 C38 1.390(10) . ?
C37 C42 1.394(11) . ?
C37 P2 1.842(8) . ?
C38 C39 1.402(12) . ?
C38 H38 0.9500 . ?
C39 C40 1.376(14) . ?
C39 H39 0.9500 . ?
C40 C41 1.381(12) . ?
C40 H40 0.9500 . ?
C41 C42 1.366(12) . ?
C41 H41 0.9500 . ?
C42 H42 0.9500 . ?
C43 C48 1.346(13) . ?
C43 C44 1.377(11) . ?
C43 P2 1.820(7) . ?
C44 C45 1.388(12) . ?
C44 H44 0.9500 . ?
C45 C46 1.393(16) . ?
C45 H45 0.9500 . ?
C46 C47 1.377(16) . ?
C46 H46 0.9500 . ?
C47 C48 1.402(13) . ?
C47 H47 0.9500 . ?
C48 H48 0.9500 . ?
C49 C54 1.357(13) . ?
C49 C50 1.368(12) . ?
C49 P3 1.823(8) . ?
C50 C51 1.401(12) . ?
C50 H50 0.9500 . ?
C51 C52 1.318(14) . ?
C51 H51 0.9500 . ?
C52 C53 1.372(19) . ?
C52 H52 0.9500 . ?
C53 C54 1.433(19) . ?
C53 H53 0.9500 . ?
C54 H54 0.9500 . ?
C55 C60 1.393(12) . ?
C55 C56 1.395(11) . ?
C55 P3 1.821(8) . ?
C56 C57 1.380(11) . ?
C56 H56 0.9500 . ?
C57 C58 1.360(14) . ?
C57 H57 0.9500 . ?
C58 C59 1.398(16) . ?
C58 H58 0.9500 . ?
C59 C60 1.402(15) . ?
C59 H59 0.9500 . ?
C60 H60 0.9500 . ?
C61 C66 1.384(12) . ?
C61 C62 1.392(11) . ?
C61 P4 1.804(9) . ?
C62 C63 1.397(14) . ?
C62 H62 0.9500 . ?
C63 C64 1.411(15) . ?
C63 H63 0.9500 . ?
C64 C65 1.384(14) . ?
C64 H64 0.9500 . ?
C65 C66 1.358(13) . ?
C65 H65 0.9500 . ?
C66 H66 0.9500 . ?
C67 C72 1.330(13) . ?
C67 C68 1.417(13) . ?
C67 P4 1.832(8) . ?
C68 C69 1.396(15) . ?
C68 H68 0.9500 . ?
C69 C70 1.390(18) . ?
C69 H69 0.9500 . ?
C70 C71 1.351(18) . ?
C70 H70 0.9500 . ?
C71 C72 1.442(16) . ?
C71 H71 0.9500 . ?
C72 H72 0.9500 . ?
C73 C78 1.374(11) . ?
C73 C74 1.397(11) . ?
C73 P5 1.811(8) . ?
C74 C75 1.333(12) . ?
C74 H74 0.9500 . ?
C75 C76 1.340(13) . ?
C75 H75 0.9500 . ?
C76 C77 1.403(13) . ?
C76 H76 0.9500 . ?
C77 C78 1.405(13) . ?
C77 H77 0.9500 . ?
C78 H78 0.9500 . ?
C79 C84 1.355(12) . ?
C79 C80 1.372(12) . ?
C79 P5 1.832(8) . ?
C80 C81 1.381(12) . ?
C80 H80 0.9500 . ?
C81 C82 1.365(17) . ?
C81 H81 0.9500 . ?
C82 C83 1.332(17) . ?
C82 H82 0.9500 . ?
C83 C84 1.435(12) . ?
C83 H83 0.9500 . ?
C84 H84 0.9500 . ?
C85 C90 1.379(12) . ?
C85 C86 1.413(11) . ?
C85 P6 1.819(7) . ?
C86 C87 1.357(12) . ?
C86 H86 0.9500 . ?
C87 C88 1.396(15) . ?
C87 H87 0.9500 . ?
C88 C89 1.367(17) . ?
C88 H88 0.9500 . ?
C89 C90 1.403(14) . ?
C89 H89 0.9500 . ?
C90 H90 0.9500 . ?
C91 C96 1.371(11) . ?
C91 C92 1.381(12) . ?
C91 P6 1.823(7) . ?
C92 C93 1.364(12) . ?
C92 H92 0.9500 . ?
C93 C94 1.409(14) . ?
C93 H93 0.9500 . ?
C94 C95 1.363(14) . ?
C94 H94 0.9500 . ?
C95 C96 1.398(13) . ?
C95 H95 0.9500 . ?
C96 H96 0.9500 . ?
C97 C98 1.382(10) . ?
C97 C102 1.404(10) . ?
C97 P7 1.827(7) . ?
C98 C99 1.403(11) . ?
C98 H98 0.9500 . ?
C99 C100 1.379(13) . ?
C99 H99 0.9500 . ?
C100 C101 1.375(14) . ?
C100 H100 0.9500 . ?
C101 C102 1.375(12) . ?
C101 H101 0.9500 . ?
C102 H102 0.9500 . ?
C103 C108 1.367(11) . ?
C103 C104 1.389(11) . ?
C103 P7 1.816(7) . ?
C104 C105 1.399(11) . ?
C104 H104 0.9500 . ?
C105 C106 1.344(13) . ?
C105 H105 0.9500 . ?
C106 C107 1.361(13) . ?
C106 H106 0.9500 . ?
C107 C108 1.391(11) . ?
C107 H107 0.9500 . ?
C108 H108 0.9500 . ?
C109 C114 1.383(16) . ?
C109 C110 1.401(17) . ?
C109 P8 1.808(9) . ?
C110 C111 1.395(15) . ?
C110 H110 0.9500 . ?
C111 C112 1.34(3) . ?
C111 H111 0.9500 . ?
C112 C113 1.35(3) . ?
C112 H112 0.9500 . ?
C113 C114 1.41(2) . ?
C113 H113 0.9500 . ?
C114 H114 0.9500 . ?
C115 C120 1.369(12) . ?
C115 C116 1.396(12) . ?
C115 P8 1.840(9) . ?
C116 C117 1.382(15) . ?
C116 H116 0.9500 . ?
C117 C118 1.405(16) . ?
C117 H117 0.9500 . ?
C118 C119 1.363(17) . ?
C118 H118 0.9500 . ?
C119 C120 1.401(17) . ?
C119 H119 0.9500 . ?
C120 H120 0.9500 . ?
Ag1 P8 2.4211(17) . ?
Ag1 P1 2.4236(15) . ?
Ag1 O9 2.674(6) . ?
Ag1 O7 2.733(7) . ?
Ag2 P5 2.4423(17) . ?
Ag2 P2 2.4500(18) . ?
Ag2 O1 2.555(5) . ?
Ag3 P6 2.448(2) . ?
Ag3 O10 2.452(8) . ?
Ag3 P3 2.464(2) . ?
Ag4 P4 2.4337(17) . ?
Ag4 P7 2.4680(18) . ?
Ag4 O4 2.616(5) . ?
Ag4 O6 2.705(5) . ?
C121 F3 1.335(8) . ?
C121 F1 1.336(9) . ?
C121 F2 1.352(9) . ?
C121 S1 1.810(8) . ?
O1 S1 1.445(5) . ?
O2 S1 1.449(5) . ?
O3 S1 1.416(5) . ?
C122 F5 1.321(9) . ?
C122 F6 1.329(8) . ?
C122 F4 1.349(8) . ?
C122 S2 1.819(7) . ?
O4 S2 1.437(6) . ?
O5 S2 1.427(6) . ?
O6 S2 1.448(5) . ?
C123 F7 1.300(12) . ?
C123 F8 1.301(12) . ?
C123 F9 1.347(14) . ?
C123 S3 1.792(10) . ?
O7 S3 1.421(7) . ?
O8 S3 1.390(7) . ?
O9 S3 1.450(7) . ?
C124 F11 1.337(17) . ?
C124 F12 1.35(2) . ?
C124 F10 1.41(2) . ?
C124 S4 1.722(18) . ?
O10 S4 1.460(10) . ?
O11 S4 1.440(12) . ?
O12 S4 1.486(14) . ?
C125 Cl1 1.69(2) . ?
C125 Cl2 1.72(2) . ?
C125 Cl3 1.87(2) . ?
C125 H125 1.0000 . ?
C126 Cl5 1.63(2) . ?
C126 Cl6 1.65(2) . ?
C126 Cl4 1.76(2) . ?
C126 H126 1.0000 . ?
C127 N1 1.369(17) . ?
C127 H12A 0.9800 . ?
C127 H12B 0.9800 . ?
C127 H12C 0.9800 . ?
N1 O14 1.193(13) . ?
N1 O13 1.314(14) . ?

loop_
_geom_torsion_atom_site_label_1
_geom_torsion_atom_site_label_2
_geom_torsion_atom_site_label_3
_geom_torsion_atom_site_label_4
_geom_torsion
_geom_torsion_site_symmetry_1
_geom_torsion_site_symmetry_2
_geom_torsion_site_symmetry_3
_geom_torsion_site_symmetry_4
_geom_torsion_publ_flag
C6 C1 C2 C3 -3.8(9) . . . . ?
Sn1 C1 C2 C3 164.6(5) . . . . ?
C1 C2 C3 C4 1.4(9) . . . . ?
C1 C2 C3 P1 -172.9(5) . . . . ?
C2 C3 C4 C5 1.4(9) . . . . ?
P1 C3 C4 C5 175.2(5) . . . . ?
C3 C4 C5 C6 -1.8(10) . . . . ?
C3 C4 C5 P2 -172.5(5) . . . . ?
C4 C5 C6 C1 -0.6(10) . . . . ?
P2 C5 C6 C1 170.7(5) . . . . ?
C2 C1 C6 C5 3.4(9) . . . . ?
Sn1 C1 C6 C5 -164.9(5) . . . . ?
C12 C7 C8 C9 1.3(9) . . . . ?
Sn1 C7 C8 C9 -169.1(5) . . . . ?
C7 C8 C9 C10 0.1(10) . . . . ?
C7 C8 C9 P4 176.1(5) . . . . ?
C8 C9 C10 C11 -1.3(10) . . . . ?
P4 C9 C10 C11 -177.1(5) . . . . ?
C9 C10 C11 C12 1.2(10) . . . . ?
C9 C10 C11 P3 173.0(5) . . . . ?
C10 C11 C12 C7 0.1(10) . . . . ?
P3 C11 C12 C7 -172.3(5) . . . . ?
C8 C7 C12 C11 -1.4(9) . . . . ?
Sn1 C7 C12 C11 169.1(5) . . . . ?
C18 C13 C14 C15 1.5(9) . . . . ?
Sn1 C13 C14 C15 -170.4(5) . . . . ?
C13 C14 C15 C16 -0.8(9) . . . . ?
C13 C14 C15 P5 174.7(5) . . . . ?
C14 C15 C16 C17 -1.2(10) . . . . ?
P5 C15 C16 C17 -176.1(5) . . . . ?
C15 C16 C17 C18 2.4(10) . . . . ?
C15 C16 C17 P6 173.4(5) . . . . ?
C14 C13 C18 C17 -0.2(9) . . . . ?
Sn1 C13 C18 C17 171.6(5) . . . . ?
C16 C17 C18 C13 -1.7(10) . . . . ?
P6 C17 C18 C13 -173.6(5) . . . . ?
C24 C19 C20 C21 3.0(9) . . . . ?
Sn1 C19 C20 C21 -169.6(5) . . . . ?
C19 C20 C21 C22 -0.8(9) . . . . ?
C19 C20 C21 P7 168.5(5) . . . . ?
C20 C21 C22 C23 -1.1(9) . . . . ?
P7 C21 C22 C23 -169.5(5) . . . . ?
C21 C22 C23 C24 0.8(9) . . . . ?
C21 C22 C23 P8 175.2(5) . . . . ?
C20 C19 C24 C23 -3.4(9) . . . . ?
Sn1 C19 C24 C23 169.1(5) . . . . ?
C22 C23 C24 C19 1.5(9) . . . . ?
P8 C23 C24 C19 -173.4(5) . . . . ?
C30 C25 C26 C27 0.4(11) . . . . ?
P1 C25 C26 C27 174.4(6) . . . . ?
C25 C26 C27 C28 -0.4(14) . . . . ?
C26 C27 C28 C29 1.6(16) . . . . ?
C27 C28 C29 C30 -2.8(17) . . . . ?
C28 C29 C30 C25 2.9(15) . . . . ?
C26 C25 C30 C29 -1.7(12) . . . . ?
P1 C25 C30 C29 -176.0(7) . . . . ?
C36 C31 C32 C33 1.0(11) . . . . ?
P1 C31 C32 C33 -176.5(6) . . . . ?
C31 C32 C33 C34 0.8(11) . . . . ?
C32 C33 C34 C35 -2.2(13) . . . . ?
C33 C34 C35 C36 1.7(14) . . . . ?
C34 C35 C36 C31 0.1(14) . . . . ?
C32 C31 C36 C35 -1.5(12) . . . . ?
P1 C31 C36 C35 176.1(7) . . . . ?
C42 C37 C38 C39 1.2(12) . . . . ?
P2 C37 C38 C39 177.0(7) . . . . ?
C37 C38 C39 C40 -2.7(15) . . . . ?
C38 C39 C40 C41 3.4(16) . . . . ?
C39 C40 C41 C42 -2.6(16) . . . . ?
C40 C41 C42 C37 1.2(14) . . . . ?
C38 C37 C42 C41 -0.5(12) . . . . ?
P2 C37 C42 C41 -175.9(7) . . . . ?
C48 C43 C44 C45 1.9(13) . . . . ?
P2 C43 C44 C45 179.1(6) . . . . ?
C43 C44 C45 C46 -1.4(13) . . . . ?
C44 C45 C46 C47 0.8(17) . . . . ?
C45 C46 C47 C48 -1(2) . . . . ?
C44 C43 C48 C47 -1.8(15) . . . . ?
P2 C43 C48 C47 -179.0(9) . . . . ?
C46 C47 C48 C43 1.2(18) . . . . ?
C54 C49 C50 C51 -3.5(17) . . . . ?
P3 C49 C50 C51 -177.3(7) . . . . ?
C49 C50 C51 C52 4.5(16) . . . . ?
C50 C51 C52 C53 -5(3) . . . . ?
C51 C52 C53 C54 4(4) . . . . ?
C50 C49 C54 C53 3(3) . . . . ?
P3 C49 C54 C53 177(2) . . . . ?
C52 C53 C54 C49 -3(4) . . . . ?
C60 C55 C56 C57 -1.3(13) . . . . ?
P3 C55 C56 C57 175.9(7) . . . . ?
C55 C56 C57 C58 0.4(14) . . . . ?
C56 C57 C58 C59 0.9(16) . . . . ?
C57 C58 C59 C60 -1.4(18) . . . . ?
C56 C55 C60 C59 0.8(14) . . . . ?
P3 C55 C60 C59 -176.5(9) . . . . ?
C58 C59 C60 C55 0.5(18) . . . . ?
C66 C61 C62 C63 -3.0(15) . . . . ?
P4 C61 C62 C63 -178.4(9) . . . . ?
C61 C62 C63 C64 2.2(18) . . . . ?
C62 C63 C64 C65 -1.5(19) . . . . ?
C63 C64 C65 C66 2(2) . . . . ?
C64 C65 C66 C61 -2.7(19) . . . . ?
C62 C61 C66 C65 3.3(16) . . . . ?
P4 C61 C66 C65 178.7(9) . . . . ?
C72 C67 C68 C69 2.1(17) . . . . ?
P4 C67 C68 C69 -177.5(10) . . . . ?
C67 C68 C69 C70 -2.7(19) . . . . ?
C68 C69 C70 C71 1(2) . . . . ?
C69 C70 C71 C72 1(2) . . . . ?
C68 C67 C72 C71 -0.1(18) . . . . ?
P4 C67 C72 C71 179.5(10) . . . . ?
C70 C71 C72 C67 -1(2) . . . . ?
C78 C73 C74 C75 5.8(14) . . . . ?
P5 C73 C74 C75 -177.2(8) . . . . ?
C73 C74 C75 C76 -4.8(16) . . . . ?
C74 C75 C76 C77 2.6(17) . . . . ?
C75 C76 C77 C78 -1.5(18) . . . . ?
C74 C73 C78 C77 -4.4(15) . . . . ?
P5 C73 C78 C77 178.3(9) . . . . ?
C76 C77 C78 C73 2.5(18) . . . . ?
C84 C79 C80 C81 -1.0(14) . . . . ?
P5 C79 C80 C81 177.3(8) . . . . ?
C79 C80 C81 C82 -1.0(16) . . . . ?
C80 C81 C82 C83 2.5(17) . . . . ?
C81 C82 C83 C84 -2.0(17) . . . . ?
C80 C79 C84 C83 1.5(13) . . . . ?
P5 C79 C84 C83 -176.9(7) . . . . ?
C82 C83 C84 C79 0.0(15) . . . . ?
C90 C85 C86 C87 0.7(15) . . . . ?
P6 C85 C86 C87 175.4(8) . . . . ?
C85 C86 C87 C88 0.8(16) . . . . ?
C86 C87 C88 C89 0(2) . . . . ?
C87 C88 C89 C90 -3(2) . . . . ?
C86 C85 C90 C89 -3.2(18) . . . . ?
P6 C85 C90 C89 -178.2(11) . . . . ?
C88 C89 C90 C85 4(2) . . . . ?
C96 C91 C92 C93 1.8(13) . . . . ?
P6 C91 C92 C93 -174.7(7) . . . . ?
C91 C92 C93 C94 -0.7(13) . . . . ?
C92 C93 C94 C95 -1.5(14) . . . . ?
C93 C94 C95 C96 2.5(15) . . . . ?
C92 C91 C96 C95 -0.8(13) . . . . ?
P6 C91 C96 C95 175.8(7) . . . . ?
C94 C95 C96 C91 -1.4(14) . . . . ?
C102 C97 C98 C99 -0.4(10) . . . . ?
P7 C97 C98 C99 178.9(5) . . . . ?
C97 C98 C99 C100 -0.9(12) . . . . ?
C98 C99 C100 C101 2.0(13) . . . . ?
C99 C100 C101 C102 -1.8(14) . . . . ?
C100 C101 C102 C97 0.6(13) . . . . ?
C98 C97 C102 C101 0.6(11) . . . . ?
P7 C97 C102 C101 -178.8(6) . . . . ?
C108 C103 C104 C105 1.8(13) . . . . ?
P7 C103 C104 C105 179.5(7) . . . . ?
C103 C104 C105 C106 -0.6(14) . . . . ?
C104 C105 C106 C107 0.0(15) . . . . ?
C105 C106 C107 C108 -0.5(16) . . . . ?
C104 C103 C108 C107 -2.4(13) . . . . ?
P7 C103 C108 C107 179.9(7) . . . . ?
C106 C107 C108 C103 1.8(15) . . . . ?
C114 C109 C110 C111 0.8(18) . . . . ?
P8 C109 C110 C111 175.6(10) . . . . ?
C109 C110 C111 C112 -1(2) . . . . ?
C110 C111 C112 C113 2(3) . . . . ?
C111 C112 C113 C114 -4(3) . . . . ?
C110 C109 C114 C113 -2(2) . . . . ?
P8 C109 C114 C113 -176.5(13) . . . . ?
C112 C113 C114 C109 3(3) . . . . ?
C120 C115 C116 C117 0.6(19) . . . . ?
P8 C115 C116 C117 -174.0(12) . . . . ?
C115 C116 C117 C118 -1(2) . . . . ?
C116 C117 C118 C119 1(3) . . . . ?
C117 C118 C119 C120 -1(3) . . . . ?
C116 C115 C120 C119 -0.7(19) . . . . ?
P8 C115 C120 C119 173.6(11) . . . . ?
C118 C119 C120 C115 1(3) . . . . ?
C30 C25 P1 C31 -73.5(6) . . . . ?
C26 C25 P1 C31 112.5(6) . . . . ?
C30 C25 P1 C3 175.4(6) . . . . ?
C26 C25 P1 C3 1.4(7) . . . . ?
C30 C25 P1 Ag1 53.9(6) . . . . ?
C26 C25 P1 Ag1 -120.1(6) . . . . ?
C32 C31 P1 C25 -40.7(7) . . . . ?
C36 C31 P1 C25 141.9(6) . . . . ?
C32 C31 P1 C3 71.3(6) . . . . ?
C36 C31 P1 C3 -106.2(6) . . . . ?
C32 C31 P1 Ag1 -165.5(5) . . . . ?
C36 C31 P1 Ag1 17.1(6) . . . . ?
C4 C3 P1 C25 106.5(6) . . . . ?
C2 C3 P1 C25 -79.5(5) . . . . ?
C4 C3 P1 C31 -6.4(6) . . . . ?
C2 C3 P1 C31 167.6(5) . . . . ?
C4 C3 P1 Ag1 -132.2(5) . . . . ?
C2 C3 P1 Ag1 41.8(5) . . . . ?
P8 Ag1 P1 C25 111.9(3) . . . . ?
O9 Ag1 P1 C25 -45.9(3) . . . . ?
O7 Ag1 P1 C25 -99.0(3) . . . . ?
P8 Ag1 P1 C31 -125.5(3) . . . . ?
O9 Ag1 P1 C31 76.7(3) . . . . ?
O7 Ag1 P1 C31 23.6(3) . . . . ?
P8 Ag1 P1 C3 -6.1(3) . . . . ?
O9 Ag1 P1 C3 -163.9(3) . . . . ?
O7 Ag1 P1 C3 143.0(3) . . . . ?
C48 C43 P2 C5 113.0(7) . . . . ?
C44 C43 P2 C5 -64.3(7) . . . . ?
C48 C43 P2 C37 -136.1(7) . . . . ?
C44 C43 P2 C37 46.7(7) . . . . ?
C48 C43 P2 Ag2 -13.4(8) . . . . ?
C44 C43 P2 Ag2 169.3(5) . . . . ?
C6 C5 P2 C43 180.0(5) . . . . ?
C4 C5 P2 C43 -9.1(7) . . . . ?
C6 C5 P2 C37 70.4(6) . . . . ?
C4 C5 P2 C37 -118.8(6) . . . . ?
C6 C5 P2 Ag2 -46.9(5) . . . . ?
C4 C5 P2 Ag2 124.0(5) . . . . ?
C38 C37 P2 C43 78.5(7) . . . . ?
C42 C37 P2 C43 -105.9(7) . . . . ?
C38 C37 P2 C5 -171.1(6) . . . . ?
C42 C37 P2 C5 4.5(7) . . . . ?
C38 C37 P2 Ag2 -52.5(6) . . . . ?
C42 C37 P2 Ag2 123.0(6) . . . . ?
P5 Ag2 P2 C43 157.4(3) . . . . ?
O1 Ag2 P2 C43 -62.7(3) . . . . ?
P5 Ag2 P2 C5 33.5(3) . . . . ?
O1 Ag2 P2 C5 173.4(3) . . . . ?
P5 Ag2 P2 C37 -82.1(3) . . . . ?
O1 Ag2 P2 C37 57.8(3) . . . . ?
C60 C55 P3 C49 -97.2(8) . . . . ?
C56 C55 P3 C49 85.7(7) . . . . ?
C60 C55 P3 C11 152.8(7) . . . . ?
C56 C55 P3 C11 -24.3(8) . . . . ?
C60 C55 P3 Ag3 36.8(8) . . . . ?
C56 C55 P3 Ag3 -140.3(6) . . . . ?
C54 C49 P3 C55 152.5(12) . . . . ?
C50 C49 P3 C55 -33.5(8) . . . . ?
C54 C49 P3 C11 -98.4(12) . . . . ?
C50 C49 P3 C11 75.5(8) . . . . ?
C54 C49 P3 Ag3 25.7(13) . . . . ?
C50 C49 P3 Ag3 -160.3(6) . . . . ?
C12 C11 P3 C55 -63.3(6) . . . . ?
C10 C11 P3 C55 124.6(6) . . . . ?
C12 C11 P3 C49 -175.0(5) . . . . ?
C10 C11 P3 C49 12.9(7) . . . . ?
C12 C11 P3 Ag3 53.0(5) . . . . ?
C10 C11 P3 Ag3 -119.1(5) . . . . ?
P6 Ag3 P3 C55 80.3(3) . . . . ?
O10 Ag3 P3 C55 -75.2(4) . . . . ?
P6 Ag3 P3 C49 -154.0(3) . . . . ?
O10 Ag3 P3 C49 50.5(4) . . . . ?
P6 Ag3 P3 C11 -31.9(3) . . . . ?
O10 Ag3 P3 C11 172.6(4) . . . . ?
C66 C61 P4 C67 82.7(8) . . . . ?
C62 C61 P4 C67 -102.0(8) . . . . ?
C66 C61 P4 C9 -168.3(8) . . . . ?
C62 C61 P4 C9 7.0(9) . . . . ?
C66 C61 P4 Ag4 -44.5(9) . . . . ?
C62 C61 P4 Ag4 130.8(7) . . . . ?
C72 C67 P4 C61 1.7(10) . . . . ?
C68 C67 P4 C61 -178.7(7) . . . . ?
C72 C67 P4 C9 -108.9(9) . . . . ?
C68 C67 P4 C9 70.7(7) . . . . ?
C72 C67 P4 Ag4 131.2(9) . . . . ?
C68 C67 P4 Ag4 -49.2(8) . . . . ?
C8 C9 P4 C61 95.5(6) . . . . ?
C10 C9 P4 C61 -88.7(7) . . . . ?
C8 C9 P4 C67 -153.3(5) . . . . ?
C10 C9 P4 C67 22.6(7) . . . . ?
C8 C9 P4 Ag4 -32.0(6) . . . . ?
C10 C9 P4 Ag4 143.8(5) . . . . ?
P7 Ag4 P4 C61 -141.5(3) . . . . ?
O4 Ag4 P4 C61 93.9(3) . . . . ?
O6 Ag4 P4 C61 37.8(3) . . . . ?
P7 Ag4 P4 C67 94.6(3) . . . . ?
O4 Ag4 P4 C67 -30.0(3) . . . . ?
O6 Ag4 P4 C67 -86.1(3) . . . . ?
P7 Ag4 P4 C9 -20.6(3) . . . . ?
O4 Ag4 P4 C9 -145.2(3) . . . . ?
O6 Ag4 P4 C9 158.6(3) . . . . ?
C78 C73 P5 C15 176.7(7) . . . . ?
C74 C73 P5 C15 -0.3(8) . . . . ?
C78 C73 P5 C79 68.0(8) . . . . ?
C74 C73 P5 C79 -109.0(8) . . . . ?
C78 C73 P5 Ag2 -62.5(8) . . . . ?
C74 C73 P5 Ag2 120.5(7) . . . . ?
C16 C15 P5 C73 -99.8(6) . . . . ?
C14 C15 P5 C73 85.2(6) . . . . ?
C16 C15 P5 C79 8.9(7) . . . . ?
C14 C15 P5 C79 -166.1(5) . . . . ?
C16 C15 P5 Ag2 137.3(6) . . . . ?
C14 C15 P5 Ag2 -37.8(5) . . . . ?
C84 C79 P5 C73 -155.5(7) . . . . ?
C80 C79 P5 C73 26.1(8) . . . . ?
C84 C79 P5 C15 95.2(7) . . . . ?
C80 C79 P5 C15 -83.2(8) . . . . ?
C84 C79 P5 Ag2 -27.9(8) . . . . ?
C80 C79 P5 Ag2 153.7(6) . . . . ?
P2 Ag2 P5 C73 -113.4(3) . . . . ?
O1 Ag2 P5 C73 108.6(3) . . . . ?
P2 Ag2 P5 C15 4.1(3) . . . . ?
O1 Ag2 P5 C15 -133.8(3) . . . . ?
P2 Ag2 P5 C79 123.8(3) . . . . ?
O1 Ag2 P5 C79 -14.1(3) . . . . ?
C90 C85 P6 C91 -66.4(9) . . . . ?
C86 C85 P6 C91 118.9(7) . . . . ?
C90 C85 P6 C17 -174.3(9) . . . . ?
C86 C85 P6 C17 11.0(8) . . . . ?
C90 C85 P6 Ag3 63.5(9) . . . . ?
C86 C85 P6 Ag3 -111.2(7) . . . . ?
C96 C91 P6 C85 148.4(7) . . . . ?
C92 C91 P6 C85 -35.1(7) . . . . ?
C96 C91 P6 C17 -102.4(7) . . . . ?
C92 C91 P6 C17 74.2(7) . . . . ?
C96 C91 P6 Ag3 20.3(7) . . . . ?
C92 C91 P6 Ag3 -163.1(6) . . . . ?
C16 C17 P6 C85 107.1(6) . . . . ?
C18 C17 P6 C85 -81.4(6) . . . . ?
C16 C17 P6 C91 -0.9(7) . . . . ?
C18 C17 P6 C91 170.6(5) . . . . ?
C16 C17 P6 Ag3 -128.1(6) . . . . ?
C18 C17 P6 Ag3 43.3(5) . . . . ?
O10 Ag3 P6 C85 -101.2(4) . . . . ?
P3 Ag3 P6 C85 105.1(3) . . . . ?
O10 Ag3 P6 C91 21.2(4) . . . . ?
P3 Ag3 P6 C91 -132.5(3) . . . . ?
O10 Ag3 P6 C17 139.8(4) . . . . ?
P3 Ag3 P6 C17 -13.8(3) . . . . ?
C108 C103 P7 C97 -142.1(6) . . . . ?
C104 C103 P7 C97 40.1(7) . . . . ?
C108 C103 P7 C21 106.5(6) . . . . ?
C104 C103 P7 C21 -71.3(7) . . . . ?
C108 C103 P7 Ag4 -17.8(7) . . . . ?
C104 C103 P7 Ag4 164.5(6) . . . . ?
C98 C97 P7 C103 -80.4(6) . . . . ?
C102 C97 P7 C103 99.1(5) . . . . ?
C98 C97 P7 C21 30.0(6) . . . . ?
C102 C97 P7 C21 -150.5(5) . . . . ?
C98 C97 P7 Ag4 145.7(5) . . . . ?
C102 C97 P7 Ag4 -34.8(5) . . . . ?
C22 C21 P7 C103 -17.0(6) . . . . ?
C20 C21 P7 C103 174.1(5) . . . . ?
C22 C21 P7 C97 -128.5(5) . . . . ?
C20 C21 P7 C97 62.6(5) . . . . ?
C22 C21 P7 Ag4 116.5(5) . . . . ?
C20 C21 P7 Ag4 -52.4(5) . . . . ?
P4 Ag4 P7 C103 -178.4(3) . . . . ?
O4 Ag4 P7 C103 -51.1(3) . . . . ?
O6 Ag4 P7 C103 2.3(3) . . . . ?
P4 Ag4 P7 C97 -54.7(2) . . . . ?
O4 Ag4 P7 C97 72.6(2) . . . . ?
O6 Ag4 P7 C97 126.0(2) . . . . ?
P4 Ag4 P7 C21 59.2(2) . . . . ?
O4 Ag4 P7 C21 -173.5(2) . . . . ?
O6 Ag4 P7 C21 -120.1(2) . . . . ?
C114 C109 P8 C23 85.8(10) . . . . ?
C110 C109 P8 C23 -89.0(8) . . . . ?
C114 C109 P8 C115 -24.6(10) . . . . ?
C110 C109 P8 C115 160.7(8) . . . . ?
C114 C109 P8 Ag1 -152.3(8) . . . . ?
C110 C109 P8 Ag1 33.0(9) . . . . ?
C22 C23 P8 C109 -5.1(7) . . . . ?
C24 C23 P8 C109 169.5(6) . . . . ?
C22 C23 P8 C115 108.5(6) . . . . ?
C24 C23 P8 C115 -76.9(6) . . . . ?
C22 C23 P8 Ag1 -132.8(5) . . . . ?
C24 C23 P8 Ag1 41.8(5) . . . . ?
C120 C115 P8 C109 95.5(10) . . . . ?
C116 C115 P8 C109 -90.1(9) . . . . ?
C120 C115 P8 C23 -14.6(10) . . . . ?
C116 C115 P8 C23 159.8(9) . . . . ?
C120 C115 P8 Ag1 -132.6(9) . . . . ?
C116 C115 P8 Ag1 41.9(9) . . . . ?
P1 Ag1 P8 C109 -149.4(4) . . . . ?
O9 Ag1 P8 C109 7.9(4) . . . . ?
O7 Ag1 P8 C109 59.9(4) . . . . ?
P1 Ag1 P8 C23 -30.5(3) . . . . ?
O9 Ag1 P8 C23 126.9(3) . . . . ?
O7 Ag1 P8 C23 178.8(3) . . . . ?
P1 Ag1 P8 C115 84.0(3) . . . . ?
O9 Ag1 P8 C115 -118.7(3) . . . . ?
O7 Ag1 P8 C115 -66.7(3) . . . . ?
C12 C7 Sn1 C1 90.6(5) . . . . ?
C8 C7 Sn1 C1 -99.2(5) . . . . ?
C12 C7 Sn1 C13 -27.8(5) . . . . ?
C8 C7 Sn1 C13 142.4(5) . . . . ?
C12 C7 Sn1 C19 -151.0(5) . . . . ?
C8 C7 Sn1 C19 19.2(5) . . . . ?
C6 C1 Sn1 C7 -96.5(5) . . . . ?
C2 C1 Sn1 C7 95.2(5) . . . . ?
C6 C1 Sn1 C13 20.7(6) . . . . ?
C2 C1 Sn1 C13 -147.5(5) . . . . ?
C6 C1 Sn1 C19 145.5(5) . . . . ?
C2 C1 Sn1 C19 -22.7(6) . . . . ?
C18 C13 Sn1 C7 -22.0(5) . . . . ?
C14 C13 Sn1 C7 149.7(5) . . . . ?
C18 C13 Sn1 C1 -148.5(5) . . . . ?
C14 C13 Sn1 C1 23.1(5) . . . . ?
C18 C13 Sn1 C19 93.4(5) . . . . ?
C14 C13 Sn1 C19 -94.9(5) . . . . ?
C24 C19 Sn1 C7 -146.3(5) . . . . ?
C20 C19 Sn1 C7 26.1(5) . . . . ?
C24 C19 Sn1 C1 -19.5(6) . . . . ?
C20 C19 Sn1 C1 152.9(5) . . . . ?
C24 C19 Sn1 C13 98.8(5) . . . . ?
C20 C19 Sn1 C13 -88.8(5) . . . . ?
P5 Ag2 O1 S1 -76.8(3) . . . . ?
P2 Ag2 O1 S1 122.7(3) . . . . ?
Ag2 O1 S1 O3 115.0(3) . . . . ?
Ag2 O1 S1 O2 -22.2(4) . . . . ?
Ag2 O1 S1 C121 -133.5(3) . . . . ?
F3 C121 S1 O3 60.1(6) . . . . ?
F1 C121 S1 O3 -179.6(5) . . . . ?
F2 C121 S1 O3 -59.3(5) . . . . ?
F3 C121 S1 O1 -59.6(6) . . . . ?
F1 C121 S1 O1 60.8(6) . . . . ?
F2 C121 S1 O1 -178.9(5) . . . . ?
F3 C121 S1 O2 -177.7(5) . . . . ?
F1 C121 S1 O2 -57.3(6) . . . . ?
F2 C121 S1 O2 63.0(5) . . . . ?
P4 Ag4 O4 S2 -82.9(3) . . . . ?
P7 Ag4 O4 S2 125.0(3) . . . . ?
O6 Ag4 O4 S2 16.7(2) . . . . ?
P4 Ag4 O6 S2 81.0(2) . . . . ?
P7 Ag4 O6 S2 -99.4(2) . . . . ?
O4 Ag4 O6 S2 -16.5(2) . . . . ?
Ag4 O4 S2 O5 109.1(3) . . . . ?
Ag4 O4 S2 O6 -27.9(3) . . . . ?
Ag4 O4 S2 C122 -139.2(3) . . . . ?
Ag4 O6 S2 O5 -110.2(3) . . . . ?
Ag4 O6 S2 O4 26.8(3) . . . . ?
Ag4 O6 S2 C122 137.3(3) . . . . ?
F5 C122 S2 O5 -58.9(5) . . . . ?
F6 C122 S2 O5 63.8(6) . . . . ?
F4 C122 S2 O5 -177.8(5) . . . . ?
F5 C122 S2 O4 -179.8(5) . . . . ?
F6 C122 S2 O4 -57.1(6) . . . . ?
F4 C122 S2 O4 61.3(6) . . . . ?
F5 C122 S2 O6 62.4(5) . . . . ?
F6 C122 S2 O6 -174.9(5) . . . . ?
F4 C122 S2 O6 -56.5(6) . . . . ?
P8 Ag1 O7 S3 -117.2(4) . . . . ?
P1 Ag1 O7 S3 77.2(4) . . . . ?
O9 Ag1 O7 S3 -12.4(3) . . . . ?
P8 Ag1 O9 S3 98.0(3) . . . . ?
P1 Ag1 O9 S3 -92.9(3) . . . . ?
O7 Ag1 O9 S3 12.2(3) . . . . ?
Ag1 O7 S3 O8 -117.0(5) . . . . ?
Ag1 O7 S3 O9 19.4(5) . . . . ?
Ag1 O7 S3 C123 129.1(4) . . . . ?
Ag1 O9 S3 O8 117.1(4) . . . . ?
Ag1 O9 S3 O7 -19.9(5) . . . . ?
Ag1 O9 S3 C123 -129.7(4) . . . . ?
F7 C123 S3 O8 170.7(10) . . . . ?
F8 C123 S3 O8 -66.1(11) . . . . ?
F9 C123 S3 O8 53.4(10) . . . . ?
F7 C123 S3 O7 -66.0(11) . . . . ?
F8 C123 S3 O7 57.2(10) . . . . ?
F9 C123 S3 O7 176.7(7) . . . . ?
F7 C123 S3 O9 48.9(11) . . . . ?
F8 C123 S3 O9 172.2(9) . . . . ?
F9 C123 S3 O9 -68.3(8) . . . . ?
P6 Ag3 O10 S4 65.6(7) . . . . ?
P3 Ag3 O10 S4 -128.2(6) . . . . ?
Ag3 O10 S4 O11 102.5(11) . . . . ?
Ag3 O10 S4 O12 -37.4(11) . . . . ?
Ag3 O10 S4 C124 -148.5(9) . . . . ?
F11 C124 S4 O11 -64.2(17) . . . . ?
F12 C124 S4 O11 175.6(15) . . . . ?
F10 C124 S4 O11 61.0(16) . . . . ?
F11 C124 S4 O10 178.1(14) . . . . ?
F12 C124 S4 O10 57.9(17) . . . . ?
F10 C124 S4 O10 -56.7(15) . . . . ?
F11 C124 S4 O12 60.7(17) . . . . ?
F12 C124 S4 O12 -59.6(18) . . . . ?
F10 C124 S4 O12 -174.1(14) . . . . ?
